data_7110090
loop_
_publ_author_name
'Daniel J. Clingerman'
'Robert D. Kennedy'
'Joseph E. Mondloch'
'Amy A. Sarjeant'
'Joseph T. Hupp'
'Omar K. Farha'
'Chad A. Mirkin'

_publ_section_title
;
 An exceptionally high boron content supramolecular cuboctahedron
;
_journal_name_full Chem.Commun.
_journal_page_first 11485
_journal_paper_doi 10.1039/c3cc44173c
_journal_volume 49
_journal_year 2013
_chemical_formula_moiety 'C258 H414 B240 Cu24 N6 O120'
_chemical_formula_sum 'C258 H414 B240 Cu24 N6 O120'
_chemical_formula_weight 9639.29
_chemical_name_systematic
;
 ?
;
_space_group_crystal_system trigonal
_space_group_IT_number 148
_space_group_name_Hall '-R 3'
_space_group_name_H-M_alt 'R -3'
_symmetry_space_group_name_Hall '-R 3'
_symmetry_space_group_name_H-M 'R -3 :H'
_atom_sites_solution_hydrogens mixed
_atom_sites_solution_primary iterative
_audit_creation_date 2012-12-13
_audit_creation_method
;
  Olex2 1.2
  (compiled Dec  5 2012 16:17:34, GUI svn.r4385)
;
_cell_angle_alpha 90
_cell_angle_beta 90
_cell_angle_gamma 120
_cell_formula_units_Z 3
_cell_length_a 31.498(4)
_cell_length_b 31.498(4)
_cell_length_c 81.077(12)
_cell_measurement_temperature 100(2)
_cell_volume 69662(16)
_computing_cell_refinement 'SAINT V7.23A (Bruker, 2005)'
_computing_data_collection 'APEX2 V2.1-4 (Bruker, 2007)'
_computing_data_reduction 'Bruker SAINT'
_computing_molecular_graphics
;
O. V. Dolomanov, L. J. Bourhis, R. J. Gildea, J. A. K. Howard and H. Puschmann,
OLEX2: a complete structure solution, refinement and analysis program.
J. Appl. Cryst. (2009). 42, 339-341.
;
_computing_publication_material
;
O. V. Dolomanov, L. J. Bourhis, R. J. Gildea, J. A. K. Howard and H. Puschmann,
OLEX2: a complete structure solution, refinement and analysis program.
J. Appl. Cryst. (2009). 42, 339-341.
;
_computing_structure_refinement
;
SHELXL, G.M. Sheldrick, Acta Cryst.
(2008). A64, 112-122
;
_computing_structure_solution
;
olex2.solve (L.J. Bourhis, O.V. Dolomanov, R.J. Gildea, J.A.K. Howard,
H. Puschmann, in preparation, 2011)
;
_diffrn_ambient_temperature 100.02
_diffrn_detector_area_resol_mean 8
_diffrn_measured_fraction_theta_full 0.997
_diffrn_measured_fraction_theta_max 0.997
_diffrn_measurement_device_type 'Bruker Kappa APEX CCD area detector'
_diffrn_measurement_method '\w and \f scans'
_diffrn_radiation_monochromator 'Quazar optics'
_diffrn_radiation_type CuK\a
_diffrn_radiation_wavelength 1.54178
_diffrn_reflns_av_R_equivalents 0.0534
_diffrn_reflns_av_unetI/netI 0.0439
_diffrn_reflns_Laue_measured_fraction_full 0.997
_diffrn_reflns_Laue_measured_fraction_max 0.997
_diffrn_reflns_limit_h_max 17
_diffrn_reflns_limit_h_min -34
_diffrn_reflns_limit_k_max 34
_diffrn_reflns_limit_k_min 0
_diffrn_reflns_limit_l_max 90
_diffrn_reflns_limit_l_min 0
_diffrn_reflns_number 103596
_diffrn_reflns_point_group_measured_fraction_full 0.997
_diffrn_reflns_point_group_measured_fraction_max 0.997
_diffrn_reflns_theta_full 58.930
_diffrn_reflns_theta_max 58.93
_diffrn_reflns_theta_min 3.91
_diffrn_source microsource
_diffrn_standards_number 0
_exptl_absorpt_coefficient_mu 0.871
_exptl_absorpt_correction_T_max 0.751564
_exptl_absorpt_correction_T_min 0.636719
_exptl_absorpt_correction_type multi-scan
_exptl_absorpt_process_details
;
 TWINABS-2012/1 (Bruker,2012) was used for absorption correction.
 
For component 1:
 wR2(int) was 0.0574 before and 0.0464 after correction.
 
For component 2:
 wR2(int) was 0.0661 before and 0.0493 after correction.
 The Ratio of minimum to maximum transmission is 0.85.
;
_exptl_crystal_colour blue
_exptl_crystal_colour_primary blue
_exptl_crystal_density_diffrn 0.689
_exptl_crystal_description prism
_exptl_crystal_F_000 14580
_exptl_crystal_size_max 0.117
_exptl_crystal_size_mid 0.091
_exptl_crystal_size_min 0.056
_refine_diff_density_max 0.913
_refine_diff_density_min -0.358
_refine_diff_density_rms 0.064
_refine_ls_extinction_method none
_refine_ls_goodness_of_fit_ref 1.119
_refine_ls_hydrogen_treatment constr
_refine_ls_matrix_type full
_refine_ls_number_parameters 976
_refine_ls_number_reflns 22202
_refine_ls_number_restraints 5193
_refine_ls_restrained_S_all 1.276
_refine_ls_R_factor_all 0.1088
_refine_ls_R_factor_gt 0.0870
_refine_ls_shift/su_max 0.003
_refine_ls_shift/su_mean 0.000
_refine_ls_structure_factor_coef Fsqd
_refine_ls_weighting_details
;
 w=1/[\s^2^(Fo^2^)+(0.1889P)^2^]
 where P=(Fo^2^+2Fc^2^)/3
;
_refine_ls_weighting_scheme calc
_refine_ls_wR_factor_gt 0.2878
_refine_ls_wR_factor_ref 0.3009
_reflns_Friedel_coverage 0.000
_reflns_number_gt 13821
_reflns_number_total 22202
_reflns_threshold_expression 'I > 2\s(I)'
_cod_data_source_file c3cc44173c.txt
_cod_data_source_block n2332
_cod_database_code 7110090
_shelx_space_group_comment
;
The symmetry employed for this shelxl refinement is uniquely defined
by the following loop, which should always be used as a source of
symmetry information in preference to the above space-group names.
They are only intended as comments.
;
_olex2_refinement_description
;
1. Fixed Uiso
 At 1.2 times of:
  H30 of C30, H27 of C27, H25 of C25, H23 of C23, H20 of C20, H17 of C17, H15
  of C15, H13 of C13, H10 of C10, H7 of C7, H5 of C5, H3 of C3, H30A of B30,
  H29 of B29, H22 of B22, H5A of B5, H35A of B35, H6 of B6, H4 of B4, H19 of
  B19, H20C of B20, H25A of B25, H31 of B31, H27A of B27, H10A of B10, H17A of
  B17, H16 of B16, H35 of C35, H41 of C41, H40 of C40, H37 of C37, H33 of C33,
  H9 of B9, H24 of B24, H34 of B34, H33A of B33, H21 of B21, H8 of B8, H14 of
  B14, H38 of B38, H37A of B37, H39 of B39, H36 of B36, H15A of B15, H28 of B28,
   H7A of B7, H23A of B23, H13A of B13, H3A of B3, H11 of B11, H40A of B40, H32
  of B32, H26 of B26, H2 of B2, H18 of B18, H12 of B12, H1 of B1
 At 1.5 times of:
  {H20A,H20B} of O20, {H19A,H19B} of O19, {H18A,H18B} of O18, {H43A,H43B,
  H43C} of C43, {H42A,H42B,H42C} of C42
2. Restrained distances
 C9-B5 - C9-B1 - C9-B2 - C9-B4 - C9-B3 - C10-B5 - C10-B9 - C10-B10 - C10-B6 -
 C10-B1 - C29-B21 - C29-B22 - C29-B23 - C29-B24 - C29-B25 - C30-B26 - C30-B21 -
 C30-B25 - C30-B29 - C30-B30 - C40-B35 - C40-B39 - C40-B40 - C40-B36 - C40-B31
 - C39-B35 - C39-B31 - C39-B32 - C39-B33 - C39-B34 - C19-B11 - C19-B12 - C19-
 B13 - C19-B14 - C19-B15 - C20-B20 - C20-B16 - C20-B11 - C20-B15 - C20-B19
 with sigma of 0.02
 B13-B12 - B17-B12 - B16-B12 - B17-B16 - B20-B16 - B20-B17 - B20-B18 - B18-B17
 - B17-B13 - B18-B13 - B18-B14 - B14-B13 - B19-B14 - B19-B18 - B20-B19 - B19-
 B15 - B15-B14 - B15-B11 - B16-B11 - B12-B11 - B22-B21 - B26-B22 - B26-B21 -
 B27-B26 - B27-B23 - B27-B22 - B23-B22 - B28-B23 - B28-B27 - B30-B27 - B30-B28
 - B30-B29 - B29-B28 - B28-B24 - B29-B24 - B24-B23 - B25-B24 - B29-B25 - B25-
 B21 - B30-B26 - B9-B8 - B9-B10 - B9-B5 - B9-B4 - B5-B4 - B8-B4 - B8-B10 - B8-
 B3 - B4-B3 - B7-B3 - B8-B7 - B7-B2 - B3-B2 - B6-B2 - B2-B1 - B6-B1 - B7-B6 -
 B6-B10 - B7-B10 - B5-B1 - B35-B34 - B34-B33 - B38-B34 - B39-B34 - B39-B38 -
 B38-B33 - B37-B33 - B37-B32 - B37-B36 - B40-B37 - B38-B37 - B40-B38 - B40-B36
 - B36-B32 - B33-B32 - B32-B31 - B36-B31 - B35-B31 - B40-B39
 with sigma of 0.02
3.a Rotating group:
 O18(H18A,H18B), O19(H19A,H19B), O20(H20A,H20B)
3.b Me refined with riding coordinates:
 C42(H42A,H42B,H42C), C43(H43A,H43B,H43C)
3.c Aromatic/amide H refined with riding coordinates:
 C3(H3), C5(H5), C7(H7), C13(H13), C15(H15), C17(H17), C23(H23), C25(H25),
 C27(H27), C33(H33), C37(H37), C41(H41), C35(H35)
3.d Boron cage BH refined with riding coordinates:
 C10(H10), C20(H20), C30(H30), C40(H40), B16(H16), B17(H17A), B10(H10A),
 B27(H27A), B31(H31), B25(H25A), B20(H20C), B19(H19), B4(H4), B6(H6), B35(H35A),
  B5(H5A), B22(H22), B1(H1), B12(H12), B18(H18), B2(H2), B26(H26), B32(H32),
 B40(H40A), B11(H11), B3(H3A), B13(H13A), B23(H23A), B7(H7A), B28(H28),
 B15(H15A), B36(H36), B39(H39), B37(H37A), B38(H38), B14(H14), B8(H8), B21(H21),
  B33(H33A), B34(H34), B24(H24), B9(H9), B30(H30A), B29(H29)
;
_smtbx_masks_special_details
;
The solvent masking procedure as implemented in Olex2 was used to remove the
electronic contribution of solvent molecules from the refinement.  As the exact
solvent content is not known, only the atoms used in the refinement model are
reported in the formula here.


Total solvent accessible volume / cell = 43982.1 Ang^3^ [63.1%]
Total electron count / cell = 9643.9
;
_shelx_estimated_absorpt_t_max 0.953
_shelx_estimated_absorpt_t_min 0.905
_shelxl_version_number 2012-6

loop_
_space_group_symop_operation_xyz
'x, y, z'
'-y, x-y, z'
'-x+y, -x, z'
'x+2/3, y+1/3, z+1/3'
'-y+2/3, x-y+1/3, z+1/3'
'-x+y+2/3, -x+1/3, z+1/3'
'x+1/3, y+2/3, z+2/3'
'-y+1/3, x-y+2/3, z+2/3'
'-x+y+1/3, -x+2/3, z+2/3'
'-x, -y, -z'
'y, -x+y, -z'
'x-y, x, -z'
'-x+2/3, -y+1/3, -z+1/3'
'y+2/3, -x+y+1/3, -z+1/3'
'x-y+2/3, x+1/3, -z+1/3'
'-x+1/3, -y+2/3, -z+2/3'
'y+1/3, -x+y+2/3, -z+2/3'
'x-y+1/3, x+2/3, -z+2/3'

loop_
_atom_site_label
_atom_site_type_symbol
_atom_site_fract_x
_atom_site_fract_y
_atom_site_fract_z
_atom_site_U_iso_or_equiv
_atom_site_adp_type
_atom_site_occupancy
_atom_site_site_symmetry_order
_atom_site_calc_flag
_atom_site_refinement_flags_posn
_atom_site_refinement_flags_adp
Cu1 Cu 0.47269(3) -0.11123(3) 0.55930(2) 0.0900(3) Uani 1 1 d . U
Cu2 Cu 0.43724(3) -0.16677(3) 0.58592(2) 0.0832(3) Uani 1 1 d . U
Cu3 Cu 0.60503(3) -0.10385(3) 0.66686(2) 0.0769(2) Uani 1 1 d . U
Cu4 Cu 0.38958(3) 0.02852(3) 0.66661(2) 0.0838(3) Uani 1 1 d . U
O1 O 0.53497(14) -0.08300(14) 0.57151(4) 0.0987(11) Uani 1 1 d . U
O2 O 0.50493(14) -0.12908(14) 0.59420(4) 0.0947(10) Uani 1 1 d . U
O3 O 0.68295(14) -0.02691(14) 0.64296(4) 0.0946(10) Uani 1 1 d . U
O4 O 0.60639(13) -0.09263(14) 0.64329(4) 0.0920(10) Uani 1 1 d . U
O5 O 0.48323(15) -0.16353(14) 0.55118(4) 0.0970(10) Uani 1 1 d . U
O6 O 0.45415(14) -0.20983(13) 0.57376(4) 0.0907(10) Uani 1 1 d . U
O7 O 0.44735(16) -0.40489(15) 0.55100(4) 0.1056(12) Uani 1 1 d . U
O8 O 0.42897(15) -0.37589(14) 0.57370(4) 0.0940(10) Uani 1 1 d . U
O9 O 0.45592(15) -0.06779(14) 0.57158(4) 0.0977(10) Uani 1 1 d . U
O10 O 0.42639(15) -0.11492(15) 0.59394(4) 0.0993(11) Uani 1 1 d . U
O11 O 0.40186(14) 0.02716(14) 0.64283(5) 0.0948(10) Uani 1 1 d . U
O12 O 0.38718(14) -0.05016(13) 0.64270(4) 0.0922(10) Uani 1 1 d . U
O13 O 0.66200(14) 0.00931(13) 0.67099(5) 0.0965(10) Uani 1 1 d . U
O14 O 0.58538(12) -0.05477(13) 0.67001(5) 0.0867(9) Uani 1 1 d . U
O15 O 0.45852(13) 0.04890(13) 0.67079(5) 0.0931(10) Uani 1 1 d . U
O16 O 0.44624(13) -0.02750(13) 0.66949(5) 0.0936(10) Uani 1 1 d . U
O17 O 0.5059(2) -0.0581(2) 0.54039(6) 0.1501(19) Uani 1 1 d . U
O18 O 0.4082(2) -0.2146(3) 0.60657(7) 0.191(3) Uani 1 1 d . U
H18A H 0.4082 -0.2049 0.6172 0.287 Uiso 1 1 d R U
H18B H 0.3938 -0.2481 0.6064 0.287 Uiso 1 1 d R U
O19 O 0.53496(17) -0.16790(19) 0.66850(7) 0.157(2) Uani 1 1 d . U
H19A H 0.5275 -0.1984 0.6743 0.236 Uiso 1 1 d R U
H19B H 0.5038 -0.1735 0.6636 0.236 Uiso 1 1 d R U
O20 O 0.3963(2) 0.09857(16) 0.66774(7) 0.1473(19) Uani 1 1 d . U
H20A H 0.3925 0.1121 0.6767 0.221 Uiso 1 1 d R U
H20B H 0.4031 0.1187 0.6594 0.221 Uiso 1 1 d R U
N1 N 0.5592(5) 0.0314(4) 0.53981(15) 0.224(4) Uani 1 1 d . U
C1 C 0.5382(2) -0.0969(2) 0.58616(7) 0.0924(14) Uani 1 1 d . U
C2 C 0.5869(2) -0.0702(2) 0.59394(7) 0.0913(14) Uani 1 1 d . U
C3 C 0.6286(2) -0.0338(2) 0.58501(7) 0.1016(16) Uani 1 1 d . U
H3 H 0.6255 -0.0278 0.5737 0.122 Uiso 1 1 calc R U
C4 C 0.6726(2) -0.0080(2) 0.59264(8) 0.1058(18) Uani 1 1 d . U
C5 C 0.6763(2) -0.0167(2) 0.60893(8) 0.1052(17) Uani 1 1 d . U
H5 H 0.7072 0.0018 0.6142 0.126 Uiso 1 1 calc R U
C6 C 0.63741(19) -0.05086(19) 0.61804(6) 0.0834(13) Uani 1 1 d . U
C7 C 0.5931(2) -0.0773(2) 0.61056(6) 0.0854(13) Uani 1 1 d . U
H7 H 0.5660 -0.1011 0.6167 0.102 Uiso 1 1 calc R U
C8 C 0.6425(2) -0.0570(2) 0.63604(7) 0.0838(13) Uani 1 1 d . U
C9 C 0.7152(3) 0.0306(3) 0.58279(9) 0.151(3) Uani 1 1 d D U
C10 C 0.7511(3) 0.0721(4) 0.55396(13) 0.222(4) Uani 1 1 d D U
H10 H 0.7444 0.0731 0.5404 0.266 Uiso 1 1 calc R U
C11 C 0.4724(2) -0.2009(2) 0.55947(6) 0.0889(14) Uani 1 1 d . U
C12 C 0.4791(2) -0.2406(2) 0.55180(6) 0.0901(14) Uani 1 1 d . U
C13 C 0.5027(3) -0.2329(3) 0.53652(7) 0.118(2) Uani 1 1 d . U
H13 H 0.5160 -0.2016 0.5315 0.141 Uiso 1 1 calc R U
C14 C 0.5072(3) -0.2684(3) 0.52873(8) 0.129(2) Uani 1 1 d . U
C15 C 0.4905(3) -0.3131(3) 0.53641(7) 0.114(2) Uani 1 1 d . U
H15 H 0.4949 -0.3377 0.5313 0.136 Uiso 1 1 calc R U
C16 C 0.4673(2) -0.3221(2) 0.55153(6) 0.0924(15) Uani 1 1 d . U
C17 C 0.4631(2) -0.2850(2) 0.55922(6) 0.0932(15) Uani 1 1 d . U
H17 H 0.4487 -0.2906 0.5699 0.112 Uiso 1 1 calc R U
C18 C 0.4466(2) -0.3703(2) 0.55966(7) 0.0989(16) Uani 1 1 d . U
C19 C 0.5294(4) -0.2593(3) 0.51155(9) 0.196(4) Uani 1 1 d D U
C20 C 0.5758(5) -0.2789(5) 0.48780(12) 0.269(5) Uani 1 1 d D U
H20 H 0.5940 -0.2997 0.4834 0.323 Uiso 1 1 calc R U
C21 C 0.4378(2) -0.0771(2) 0.58606(6) 0.0916(14) Uani 1 1 d . U
C22 C 0.4316(2) -0.0367(2) 0.59388(6) 0.0940(15) Uani 1 1 d . U
C23 C 0.4427(3) 0.0047(2) 0.58579(8) 0.1102(18) Uani 1 1 d . U
H23 H 0.4548 0.0091 0.5748 0.132 Uiso 1 1 calc R U
C24 C 0.4371(3) 0.0411(3) 0.59307(8) 0.124(2) Uani 1 1 d . U
C25 C 0.4231(3) 0.0369(2) 0.60961(8) 0.1112(19) Uani 1 1 d . U
H25 H 0.4209 0.0626 0.6149 0.133 Uiso 1 1 calc R U
C26 C 0.4125(2) -0.0054(2) 0.61812(7) 0.0952(15) Uani 1 1 d . U
C27 C 0.4166(2) -0.0424(2) 0.61013(7) 0.0920(15) Uani 1 1 d . U
H27 H 0.4090 -0.0716 0.6159 0.110 Uiso 1 1 calc R U
C28 C 0.3991(2) -0.0101(2) 0.63615(7) 0.0856(13) Uani 1 1 d . U
C29 C 0.4513(3) 0.0903(3) 0.58371(9) 0.157(3) Uani 1 1 d D U
C30 C 0.5032(5) 0.1560(4) 0.56116(13) 0.235(4) Uani 1 1 d D U
H30 H 0.5326 0.1695 0.5515 0.282 Uiso 1 1 calc R U
C31 C 0.6151(2) -0.0104(2) 0.67113(7) 0.0845(13) Uani 1 1 d . U
C32 C 0.5951(2) 0.0241(2) 0.67317(8) 0.0934(15) Uani 1 1 d . U
C33 C 0.6257(2) 0.0734(2) 0.67619(10) 0.122(2) Uani 1 1 d . U
H33 H 0.6601 0.0863 0.6770 0.146 Uiso 1 1 calc R U
C34 C 0.6065(3) 0.1038(2) 0.67803(12) 0.139(3) Uani 1 1 d . U
C36 C 0.5267(2) 0.0375(2) 0.67346(7) 0.0879(13) Uani 1 1 d . U
C37 C 0.5448(2) 0.0059(2) 0.67211(7) 0.0885(14) Uani 1 1 d . U
H37 H 0.5231 -0.0281 0.6705 0.106 Uiso 1 1 calc R U
C38 C 0.4733(2) 0.0184(2) 0.67107(7) 0.0889(14) Uani 1 1 d . U
C39 C 0.6434(3) 0.1604(3) 0.67923(15) 0.209(4) Uani 1 1 d D U
C40 C 0.7078(5) 0.2437(4) 0.6659(2) 0.313(6) Uani 1 1 d D U
H40 H 0.7287 0.2643 0.6547 0.375 Uiso 1 1 calc R U
C41 C 0.5372(5) -0.0084(5) 0.54852(16) 0.204(4) Uani 1 1 d . U
H41 H 0.5407 -0.0065 0.5602 0.245 Uiso 1 1 calc R U
C42 C 0.5447(8) 0.0252(6) 0.52025(19) 0.385(14) Uani 1 1 d . U
H42A H 0.5534 0.0024 0.5151 0.578 Uiso 1 1 calc R U
H42B H 0.5625 0.0572 0.5148 0.578 Uiso 1 1 calc R U
H42C H 0.5093 0.0123 0.5191 0.578 Uiso 1 1 calc R U
C43 C 0.5924(5) 0.0759(5) 0.5487(2) 0.251(6) Uani 1 1 d . U
H43A H 0.5742 0.0821 0.5573 0.377 Uiso 1 1 calc R U
H43B H 0.6069 0.1036 0.5410 0.377 Uiso 1 1 calc R U
H43C H 0.6184 0.0721 0.5538 0.377 Uiso 1 1 calc R U
C35 C 0.5581(2) 0.0858(2) 0.67643(9) 0.1104(19) Uani 1 1 d . U
H35 H 0.5454 0.1074 0.6774 0.132 Uiso 1 1 calc R U
B16 B 0.5206(6) -0.2928(5) 0.47971(13) 0.262(5) Uani 1 1 d D U
H16 H 0.4999 -0.3224 0.4704 0.314 Uiso 1 1 calc R U
B17 B 0.5214(6) -0.2387(5) 0.47954(13) 0.266(5) Uani 1 1 d D U
H17A H 0.5010 -0.2313 0.4697 0.320 Uiso 1 1 calc R U
B10 B 0.8066(4) 0.1119(4) 0.56249(13) 0.220(4) Uani 1 1 d D U
H10A H 0.8383 0.1402 0.5552 0.265 Uiso 1 1 calc R U
B27 B 0.4150(5) 0.1440(4) 0.56930(14) 0.219(4) Uani 1 1 d D U
H27A H 0.3824 0.1479 0.5662 0.263 Uiso 1 1 calc R U
B31 B 0.6496(5) 0.1984(4) 0.66391(19) 0.272(5) Uani 1 1 d D U
H31 H 0.6290 0.1866 0.6520 0.326 Uiso 1 1 calc R U
B25 B 0.5101(4) 0.1294(4) 0.57804(14) 0.207(4) Uani 1 1 d D U
H25A H 0.5418 0.1237 0.5806 0.249 Uiso 1 1 calc R U
B20 B 0.5730(5) -0.2388(5) 0.47537(15) 0.266(5) Uani 1 1 d D U
H20C H 0.5892 -0.2314 0.4627 0.319 Uiso 1 1 calc R U
B19 B 0.6086(5) -0.2191(5) 0.49259(14) 0.282(6) Uani 1 1 d D U
H19 H 0.6496 -0.1979 0.4919 0.339 Uiso 1 1 calc R U
B4 B 0.7624(4) 0.0231(4) 0.57887(14) 0.205(4) Uani 1 1 d D U
H4 H 0.7641 -0.0098 0.5832 0.246 Uiso 1 1 calc R U
B6 B 0.7584(4) 0.1181(4) 0.56698(13) 0.221(4) Uani 1 1 d D U
H6 H 0.7562 0.1507 0.5627 0.265 Uiso 1 1 calc R U
B35 B 0.6945(4) 0.1865(4) 0.6680(2) 0.261(5) Uani 1 1 d D U
H35A H 0.7042 0.1665 0.6587 0.313 Uiso 1 1 calc R U
B5 B 0.7232(3) 0.0178(4) 0.56350(12) 0.183(4) Uani 1 1 d D U
H5A H 0.6979 -0.0176 0.5572 0.220 Uiso 1 1 calc R U
B22 B 0.4131(5) 0.0887(4) 0.56906(12) 0.191(4) Uani 1 1 d D U
H22 H 0.3788 0.0542 0.5655 0.229 Uiso 1 1 calc R U
B1 B 0.7082(3) 0.0614(3) 0.56774(11) 0.169(3) Uani 1 1 d D U
H1 H 0.6714 0.0557 0.5641 0.203 Uiso 1 1 calc R U
B12 B 0.4916(5) -0.2793(5) 0.49500(11) 0.233(5) Uani 1 1 d D U
H12 H 0.4507 -0.3001 0.4963 0.279 Uiso 1 1 calc R U
B18 B 0.5751(6) -0.1934(5) 0.48699(13) 0.249(5) Uani 1 1 d D U
H18 H 0.5925 -0.1548 0.4823 0.299 Uiso 1 1 calc R U
B2 B 0.7363(4) 0.0915(3) 0.58569(12) 0.193(4) Uani 1 1 d D U
H2 H 0.7192 0.1056 0.5947 0.232 Uiso 1 1 calc R U
B26 B 0.4469(5) 0.1322(4) 0.55507(14) 0.223(5) Uani 1 1 d D U
H26 H 0.4364 0.1288 0.5417 0.268 Uiso 1 1 calc R U
B32 B 0.6213(4) 0.1976(3) 0.6818(2) 0.258(5) Uani 1 1 d D U
H32 H 0.5811 0.1851 0.6820 0.309 Uiso 1 1 calc R U
B40 B 0.7169(5) 0.2719(4) 0.6839(2) 0.295(6) Uani 1 1 d D U
H40A H 0.7435 0.3119 0.6857 0.354 Uiso 1 1 calc R U
B11 B 0.5274(5) -0.3043(5) 0.49997(12) 0.240(5) Uani 1 1 d D U
H11 H 0.5111 -0.3430 0.5044 0.287 Uiso 1 1 calc R U
B3 B 0.7696(3) 0.0676(4) 0.59225(14) 0.202(4) Uani 1 1 d D U
H3A H 0.7759 0.0648 0.6057 0.243 Uiso 1 1 calc R U
B13 B 0.5246(5) -0.2181(4) 0.49895(12) 0.223(5) Uani 1 1 d D U
H13A H 0.5063 -0.1969 0.5026 0.268 Uiso 1 1 calc R U
B23 B 0.4191(5) 0.1176(4) 0.58715(12) 0.187(4) Uani 1 1 d D U
H23A H 0.3886 0.1037 0.5964 0.224 Uiso 1 1 calc R U
B7 B 0.7968(4) 0.1229(4) 0.58213(13) 0.214(4) Uani 1 1 d D U
H7A H 0.8215 0.1586 0.5884 0.256 Uiso 1 1 calc R U
B28 B 0.4583(5) 0.1790(4) 0.58446(12) 0.213(4) Uani 1 1 d D U
H28 H 0.4553 0.2073 0.5919 0.255 Uiso 1 1 calc R U
B15 B 0.5815(5) -0.2610(5) 0.50821(13) 0.239(5) Uani 1 1 d D U
H15A H 0.6020 -0.2690 0.5178 0.287 Uiso 1 1 calc R U
B36 B 0.6644(5) 0.2530(4) 0.6733(2) 0.293(6) Uani 1 1 d D U
H36 H 0.6549 0.2796 0.6676 0.351 Uiso 1 1 calc R U
B39 B 0.7384(5) 0.2342(4) 0.6809(2) 0.297(6) Uani 1 1 d D U
H39 H 0.7787 0.2475 0.6807 0.356 Uiso 1 1 calc R U
B37 B 0.6625(4) 0.2447(4) 0.6940(2) 0.284(6) Uani 1 1 d D U
H37A H 0.6510 0.2649 0.7026 0.340 Uiso 1 1 calc R U
B38 B 0.7084(5) 0.2314(4) 0.6989(2) 0.295(6) Uani 1 1 d D U
H38 H 0.7274 0.2416 0.7111 0.354 Uiso 1 1 calc R U
B14 B 0.5784(5) -0.2065(4) 0.50730(13) 0.229(5) Uani 1 1 d D U
H14 H 0.5970 -0.1769 0.5168 0.274 Uiso 1 1 calc R U
B8 B 0.8127(4) 0.0809(4) 0.57801(14) 0.222(5) Uani 1 1 d D U
H8 H 0.8500 0.0881 0.5816 0.267 Uiso 1 1 calc R U
B21 B 0.4674(5) 0.0969(4) 0.56403(12) 0.204(4) Uani 1 1 d D U
H21 H 0.4705 0.0680 0.5570 0.245 Uiso 1 1 calc R U
B33 B 0.6486(5) 0.1849(4) 0.69727(18) 0.270(5) Uani 1 1 d D U
H33A H 0.6273 0.1636 0.7083 0.324 Uiso 1 1 calc R U
B34 B 0.6967(4) 0.1790(4) 0.6886(2) 0.255(5) Uani 1 1 d D U
H34 H 0.7090 0.1536 0.6934 0.306 Uiso 1 1 calc R U
B24 B 0.4799(5) 0.1433(3) 0.59266(13) 0.205(4) Uani 1 1 d D U
H24 H 0.4918 0.1475 0.6059 0.247 Uiso 1 1 calc R U
B9 B 0.7860(4) 0.0499(4) 0.56044(14) 0.217(4) Uani 1 1 d D U
H9 H 0.8043 0.0359 0.5519 0.261 Uiso 1 1 calc R U
B30 B 0.4748(5) 0.1879(4) 0.56417(13) 0.232(5) Uani 1 1 d D U
H30A H 0.4832 0.2226 0.5576 0.279 Uiso 1 1 calc R U
B29 B 0.5147(5) 0.1864(4) 0.57833(15) 0.241(5) Uani 1 1 d D U
H29 H 0.5506 0.2200 0.5813 0.290 Uiso 1 1 calc R U

loop_
_atom_site_aniso_label
_atom_site_aniso_U_11
_atom_site_aniso_U_22
_atom_site_aniso_U_33
_atom_site_aniso_U_23
_atom_site_aniso_U_13
_atom_site_aniso_U_12
Cu1 0.1064(6) 0.0947(5) 0.0603(4) 0.0102(3) 0.0052(4) 0.0438(4)
Cu2 0.0994(5) 0.0838(5) 0.0560(4) 0.0044(3) 0.0013(3) 0.0379(4)
Cu3 0.0725(4) 0.0724(4) 0.0788(5) 0.0043(3) -0.0066(3) 0.0311(3)
Cu4 0.0920(5) 0.0753(5) 0.0891(5) 0.0059(3) 0.0103(4) 0.0456(4)
O1 0.102(3) 0.101(3) 0.081(2) 0.0082(18) -0.0011(18) 0.042(2)
O2 0.100(2) 0.097(2) 0.070(2) 0.0082(17) -0.0062(17) 0.037(2)
O3 0.091(2) 0.093(2) 0.087(2) 0.0134(18) -0.0058(18) 0.037(2)
O4 0.087(2) 0.098(2) 0.075(2) 0.0070(17) -0.0067(17) 0.034(2)
O5 0.120(3) 0.096(2) 0.0694(19) 0.0105(17) 0.0204(19) 0.050(2)
O6 0.117(3) 0.085(2) 0.0705(19) 0.0078(16) 0.0143(18) 0.051(2)
O7 0.147(3) 0.122(3) 0.0592(18) -0.0009(19) 0.008(2) 0.076(3)
O8 0.126(3) 0.103(3) 0.0615(18) -0.0015(17) 0.0062(18) 0.063(2)
O9 0.116(3) 0.097(2) 0.075(2) 0.0055(17) 0.0060(19) 0.049(2)
O10 0.127(3) 0.107(3) 0.0660(19) 0.0081(18) 0.0162(19) 0.059(2)
O11 0.113(3) 0.088(2) 0.091(2) 0.0095(18) 0.0138(19) 0.056(2)
O12 0.120(3) 0.082(2) 0.083(2) 0.0111(17) 0.0225(19) 0.057(2)
O13 0.084(2) 0.082(2) 0.122(3) -0.005(2) -0.006(2) 0.0404(19)
O14 0.071(2) 0.077(2) 0.108(3) -0.0027(18) -0.0096(17) 0.0338(17)
O15 0.090(2) 0.076(2) 0.115(3) -0.0020(19) 0.0041(19) 0.0420(19)
O16 0.085(2) 0.078(2) 0.118(3) -0.0039(19) 0.005(2) 0.0415(19)
O17 0.175(5) 0.166(4) 0.108(3) 0.077(3) 0.045(3) 0.084(4)
O18 0.204(6) 0.275(7) 0.145(4) 0.150(5) 0.094(4) 0.158(6)
O19 0.090(3) 0.133(4) 0.170(5) -0.043(3) 0.019(3) -0.003(3)
O20 0.208(5) 0.091(3) 0.166(5) -0.015(3) -0.031(5) 0.091(3)
N1 0.265(11) 0.183(7) 0.201(8) 0.081(6) 0.068(7) 0.094(7)
C1 0.108(4) 0.089(3) 0.072(3) 0.002(2) -0.003(2) 0.043(3)
C2 0.101(3) 0.085(3) 0.088(3) 0.006(2) -0.002(2) 0.046(3)
C3 0.107(4) 0.095(4) 0.089(3) 0.013(3) -0.001(3) 0.040(3)
C4 0.106(4) 0.093(4) 0.091(3) 0.021(3) -0.001(3) 0.029(3)
C5 0.105(4) 0.097(4) 0.102(3) 0.015(3) -0.003(3) 0.042(3)
C6 0.086(3) 0.082(3) 0.075(3) 0.006(2) -0.004(2) 0.037(3)
C7 0.089(3) 0.087(3) 0.081(3) 0.008(2) 0.003(2) 0.044(3)
C8 0.081(3) 0.079(3) 0.092(3) 0.008(2) -0.007(2) 0.041(3)
C9 0.114(4) 0.153(5) 0.124(4) 0.058(4) 0.004(3) 0.019(4)
C10 0.169(7) 0.214(8) 0.175(7) 0.061(5) 0.008(5) 0.015(6)
C11 0.101(4) 0.087(3) 0.064(3) 0.005(2) 0.002(2) 0.037(3)
C12 0.108(4) 0.094(3) 0.065(3) 0.006(2) 0.010(2) 0.048(3)
C13 0.169(6) 0.124(5) 0.074(3) 0.025(3) 0.029(3) 0.084(5)
C14 0.194(7) 0.135(5) 0.081(3) 0.031(3) 0.048(4) 0.100(5)
C15 0.159(6) 0.125(4) 0.072(3) 0.002(3) 0.013(3) 0.082(4)
C16 0.118(4) 0.103(3) 0.063(3) 0.001(2) -0.002(2) 0.060(3)
C17 0.109(4) 0.099(3) 0.062(3) -0.002(2) 0.001(3) 0.045(3)
C18 0.132(5) 0.105(4) 0.070(3) -0.009(3) -0.008(3) 0.067(3)
C19 0.336(10) 0.210(7) 0.100(4) 0.065(4) 0.112(5) 0.181(7)
C20 0.418(13) 0.309(11) 0.166(7) 0.085(7) 0.149(7) 0.245(10)
C21 0.105(4) 0.106(4) 0.059(3) 0.003(2) 0.000(2) 0.049(3)
C22 0.114(4) 0.105(4) 0.070(3) 0.014(2) 0.007(3) 0.060(3)
C23 0.137(5) 0.115(4) 0.086(3) 0.017(3) 0.012(3) 0.068(4)
C24 0.185(7) 0.124(4) 0.091(3) 0.027(3) 0.015(4) 0.099(5)
C25 0.150(6) 0.108(4) 0.099(4) 0.023(3) 0.016(3) 0.082(4)
C26 0.113(4) 0.098(4) 0.085(3) 0.014(3) 0.014(3) 0.061(3)
C27 0.109(4) 0.093(3) 0.081(3) 0.013(2) 0.014(3) 0.055(3)
C28 0.089(3) 0.089(3) 0.086(3) 0.007(2) 0.013(2) 0.050(3)
C29 0.251(8) 0.146(5) 0.116(4) 0.050(4) 0.050(5) 0.131(5)
C30 0.374(11) 0.197(8) 0.178(7) 0.076(6) 0.077(7) 0.175(8)
C31 0.079(3) 0.083(3) 0.094(3) 0.003(2) -0.011(2) 0.042(3)
C32 0.081(3) 0.075(3) 0.120(4) 0.006(3) 0.003(3) 0.036(3)
C33 0.090(4) 0.077(3) 0.186(7) -0.001(3) -0.005(4) 0.034(3)
C34 0.105(4) 0.073(3) 0.237(9) -0.022(4) -0.023(4) 0.042(3)
C36 0.093(3) 0.078(3) 0.094(3) 0.007(2) 0.010(3) 0.044(3)
C37 0.083(3) 0.076(3) 0.097(4) -0.004(3) -0.007(3) 0.033(3)
C38 0.093(3) 0.083(3) 0.093(3) 0.005(3) 0.012(3) 0.045(3)
C39 0.119(5) 0.070(4) 0.422(12) -0.048(5) -0.029(6) 0.036(4)
C40 0.223(10) 0.145(7) 0.530(14) -0.028(8) -0.013(9) 0.062(7)
C41 0.217(10) 0.188(7) 0.204(9) 0.065(6) 0.060(7) 0.098(7)
C42 0.59(3) 0.230(13) 0.202(10) 0.123(9) 0.014(12) 0.100(16)
C43 0.227(12) 0.204(10) 0.304(15) 0.022(9) 0.065(10) 0.094(9)
C35 0.095(4) 0.078(3) 0.158(6) -0.009(3) -0.002(3) 0.044(3)
B16 0.418(13) 0.312(11) 0.131(7) 0.064(6) 0.126(7) 0.239(10)
B17 0.421(13) 0.325(12) 0.133(7) 0.080(7) 0.122(7) 0.246(10)
B10 0.177(8) 0.210(8) 0.170(7) 0.074(6) 0.001(6) 0.018(6)
B27 0.372(11) 0.194(8) 0.163(8) 0.034(6) 0.012(7) 0.196(8)
B31 0.213(10) 0.106(7) 0.470(13) -0.006(7) -0.002(8) 0.059(7)
B25 0.293(9) 0.158(7) 0.179(8) 0.083(6) 0.062(6) 0.119(7)
B20 0.406(13) 0.313(12) 0.166(7) 0.092(7) 0.135(7) 0.245(10)
B19 0.392(12) 0.317(12) 0.185(8) 0.091(8) 0.154(7) 0.213(10)
B4 0.144(7) 0.213(8) 0.194(8) 0.084(6) 0.042(5) 0.042(6)
B6 0.200(8) 0.179(7) 0.184(8) 0.071(6) 0.008(6) 0.019(6)
B35 0.150(8) 0.104(6) 0.468(14) -0.021(7) 0.008(8) 0.019(6)
B5 0.142(7) 0.178(7) 0.153(6) 0.054(5) 0.030(5) 0.024(5)
B22 0.325(10) 0.179(7) 0.139(6) 0.044(5) 0.019(6) 0.179(7)
B1 0.149(6) 0.145(6) 0.138(6) 0.062(5) -0.001(5) 0.017(5)
B12 0.378(11) 0.271(10) 0.106(5) 0.044(6) 0.088(6) 0.206(9)
B18 0.385(13) 0.271(10) 0.143(7) 0.097(6) 0.144(7) 0.204(9)
B2 0.177(7) 0.152(6) 0.162(7) 0.058(5) -0.003(5) 0.016(5)
B26 0.388(12) 0.194(8) 0.151(7) 0.043(6) 0.029(7) 0.192(9)
B32 0.199(8) 0.087(5) 0.479(14) -0.071(7) -0.042(8) 0.065(6)
B40 0.182(9) 0.123(7) 0.539(16) -0.048(8) -0.015(9) 0.047(7)
B11 0.387(12) 0.263(9) 0.131(6) 0.053(6) 0.128(7) 0.208(9)
B3 0.133(6) 0.189(8) 0.184(7) 0.061(5) -0.002(5) 0.006(5)
B13 0.375(12) 0.243(9) 0.120(6) 0.080(6) 0.104(7) 0.205(9)
B23 0.303(10) 0.157(7) 0.161(7) 0.045(5) 0.038(6) 0.160(7)
B7 0.172(8) 0.197(8) 0.158(7) 0.058(6) -0.007(6) 0.007(6)
B28 0.369(12) 0.177(7) 0.131(6) 0.053(5) 0.048(7) 0.166(8)
B15 0.343(11) 0.286(11) 0.155(7) 0.082(7) 0.138(7) 0.207(9)
B36 0.202(10) 0.115(7) 0.527(16) -0.040(8) -0.024(10) 0.053(7)
B39 0.181(9) 0.124(8) 0.537(16) -0.052(9) -0.025(9) 0.040(6)
B37 0.174(9) 0.120(7) 0.512(15) -0.085(8) -0.045(9) 0.040(6)
B38 0.204(10) 0.114(7) 0.515(14) -0.090(8) -0.060(9) 0.041(7)
B14 0.325(11) 0.240(9) 0.153(7) 0.081(6) 0.141(6) 0.165(8)
B8 0.149(7) 0.226(9) 0.186(8) 0.089(6) 0.019(5) 0.015(6)
B21 0.344(11) 0.173(7) 0.140(6) 0.081(5) 0.062(6) 0.164(8)
B33 0.203(9) 0.117(7) 0.453(13) -0.086(7) -0.056(8) 0.051(6)
B34 0.156(7) 0.093(6) 0.465(14) -0.075(7) -0.068(8) 0.024(5)
B24 0.321(10) 0.144(6) 0.166(7) 0.061(5) 0.028(6) 0.128(7)
B9 0.151(7) 0.217(8) 0.192(8) 0.079(6) 0.035(6) 0.024(6)
B30 0.401(12) 0.206(8) 0.148(7) 0.052(6) 0.046(7) 0.195(8)
B29 0.359(11) 0.196(8) 0.186(8) 0.074(6) 0.051(7) 0.151(7)

loop_
_atom_type_symbol
_atom_type_description
_atom_type_scat_dispersion_real
_atom_type_scat_dispersion_imag
_atom_type_scat_source
C C 0.0181 0.0091 'International Tables Vol C Tables 4.2.6.8 and 6.1.1.4'
H H 0.0000 0.0000 'International Tables Vol C Tables 4.2.6.8 and 6.1.1.4'
B B 0.0090 0.0039 'International Tables Vol C Tables 4.2.6.8 and 6.1.1.4'
Cu Cu -1.9646 0.5888 'International Tables Vol C Tables 4.2.6.8 and 6.1.1.4'
N N 0.0311 0.0180 'International Tables Vol C Tables 4.2.6.8 and 6.1.1.4'
O O 0.0492 0.0322 'International Tables Vol C Tables 4.2.6.8 and 6.1.1.4'

loop_
_geom_angle_atom_site_label_1
_geom_angle_atom_site_label_2
_geom_angle_atom_site_label_3
_geom_angle
_geom_angle_site_symmetry_1
_geom_angle_site_symmetry_3
O1 Cu1 Cu2 83.37(11) . .
O1 Cu1 O7 168.60(15) . 2_545
O1 Cu1 O17 91.1(2) . .
O5 Cu1 Cu2 84.88(11) . .
O5 Cu1 O1 89.95(17) . .
O5 Cu1 O7 89.09(18) . 2_545
O5 Cu1 O9 167.75(15) . .
O5 Cu1 O17 101.4(2) . .
O7 Cu1 Cu2 85.23(11) 2_545 .
O7 Cu1 O17 100.2(2) 2_545 .
O9 Cu1 Cu2 82.88(11) . .
O9 Cu1 O1 89.14(17) . .
O9 Cu1 O7 89.40(17) . 2_545
O9 Cu1 O17 90.8(2) . .
O17 Cu1 Cu2 171.7(2) . .
O2 Cu2 Cu1 84.72(11) . .
O2 Cu2 O18 96.4(2) . .
O6 Cu2 Cu1 82.89(10) . .
O6 Cu2 O2 90.10(17) . .
O6 Cu2 O18 94.3(2) . .
O8 Cu2 Cu1 83.24(10) 2_545 .
O8 Cu2 O2 167.95(15) 2_545 .
O8 Cu2 O6 88.69(16) 2_545 .
O8 Cu2 O18 95.7(2) 2_545 .
O10 Cu2 Cu1 84.86(11) . .
O10 Cu2 O2 88.37(17) . .
O10 Cu2 O6 167.74(15) . .
O10 Cu2 O8 90.26(17) . 2_545
O10 Cu2 O18 98.0(2) . .
O18 Cu2 Cu1 177.0(2) . .
O4 Cu3 Cu4 85.12(11) . 14_556
O4 Cu3 O12 168.85(16) . 14_556
O4 Cu3 O14 88.38(16) . .
O4 Cu3 O16 90.90(17) . 14_556
O4 Cu3 O19 98.8(2) . .
O12 Cu3 Cu4 83.73(11) 14_556 14_556
O12 Cu3 O19 92.37(19) 14_556 .
O14 Cu3 Cu4 84.51(11) . 14_556
O14 Cu3 O12 90.28(16) . 14_556
O14 Cu3 O19 98.9(2) . .
O16 Cu3 Cu4 82.84(11) 14_556 14_556
O16 Cu3 O12 87.99(17) 14_556 14_556
O16 Cu3 O14 167.35(15) 14_556 .
O16 Cu3 O19 93.7(2) 14_556 .
O19 Cu3 Cu4 174.9(2) . 14_556
O3 Cu4 Cu3 83.54(11) 15_446 15_446
O3 Cu4 O11 167.87(16) 15_446 .
O3 Cu4 O20 93.66(19) 15_446 .
O11 Cu4 Cu3 84.38(11) . 15_446
O11 Cu4 O20 98.46(19) . .
O13 Cu4 Cu3 83.56(11) 15_446 15_446
O13 Cu4 O3 89.93(17) 15_446 15_446
O13 Cu4 O11 89.84(17) 15_446 .
O13 Cu4 O15 168.72(15) 15_446 .
O13 Cu4 O20 93.53(19) 15_446 .
O15 Cu4 Cu3 85.16(11) . 15_446
O15 Cu4 O3 89.05(16) . 15_446
O15 Cu4 O11 88.81(17) . .
O15 Cu4 O20 97.75(19) . .
O20 Cu4 Cu3 175.94(17) . 15_446
C1 O1 Cu1 122.7(4) . .
C1 O2 Cu2 122.7(4) . .
C8 O3 Cu4 123.4(3) . 14_556
C8 O4 Cu3 123.0(3) . .
C11 O5 Cu1 122.3(3) . .
C11 O6 Cu2 124.1(4) . .
C18 O7 Cu1 120.8(4) . 3_655
C18 O8 Cu2 126.0(4) . 3_655
C21 O9 Cu1 123.5(4) . .
C21 O10 Cu2 123.3(3) . .
C28 O11 Cu4 121.3(3) . .
C28 O12 Cu3 122.8(3) . 15_446
C31 O13 Cu4 122.9(3) . 14_556
C31 O14 Cu3 122.9(3) . .
C38 O15 Cu4 121.6(4) . .
C38 O16 Cu3 125.2(4) . 15_446
C41 O17 Cu1 108.0(5) . .
Cu2 O18 H18A 125.0 . .
Cu2 O18 H18B 126.6 . .
H18A O18 H18B 108.4 . .
Cu3 O19 H19A 125.8 . .
Cu3 O19 H19B 127.7 . .
H19A O19 H19B 106.5 . .
Cu4 O20 H20A 125.2 . .
Cu4 O20 H20B 125.5 . .
H20A O20 H20B 109.3 . .
C41 N1 C42 115.6(13) . .
C41 N1 C43 116.1(14) . .
C43 N1 C42 128.2(11) . .
O1 C1 C2 115.9(5) . .
O2 C1 O1 126.4(5) . .
O2 C1 C2 117.6(5) . .
C3 C2 C1 121.2(5) . .
C7 C2 C1 120.8(5) . .
C7 C2 C3 117.9(5) . .
C2 C3 H3 119.9 . .
C4 C3 C2 120.1(5) . .
C4 C3 H3 119.9 . .
C3 C4 C5 119.1(6) . .
C3 C4 C9 118.1(6) . .
C5 C4 C9 122.8(6) . .
C4 C5 H5 118.5 . .
C4 C5 C6 123.0(6) . .
C6 C5 H5 118.5 . .
C5 C6 C8 121.1(5) . .
C7 C6 C5 118.7(5) . .
C7 C6 C8 120.0(5) . .
C2 C7 H7 119.4 . .
C6 C7 C2 121.1(5) . .
C6 C7 H7 119.4 . .
O3 C8 C6 117.7(5) . .
O4 C8 O3 124.9(5) . .
O4 C8 C6 117.4(5) . .
C4 C9 B4 119.3(6) . .
C4 C9 B5 118.9(6) . .
C4 C9 B1 122.6(6) . .
C4 C9 B2 121.4(7) . .
C4 C9 B3 119.9(6) . .
B4 C9 B5 61.9(5) . .
B4 C9 B2 108.5(6) . .
B4 C9 B3 60.9(5) . .
B5 C9 B2 112.3(6) . .
B5 C9 B3 111.6(6) . .
B1 C9 B4 109.8(6) . .
B1 C9 B5 61.6(5) . .
B1 C9 B2 61.8(5) . .
B1 C9 B3 108.5(6) . .
B3 C9 B2 58.3(5) . .
B10 C10 H10 120.9 . .
B10 C10 B6 58.3(5) . .
B6 C10 H10 121.8 . .
B5 C10 H10 118.1 . .
B5 C10 B10 112.7(7) . .
B5 C10 B6 111.1(7) . .
B1 C10 H10 121.4 . .
B1 C10 B10 108.0(7) . .
B1 C10 B6 60.4(5) . .
B1 C10 B5 61.3(5) . .
B1 C10 B9 110.3(7) . .
B9 C10 H10 119.8 . .
B9 C10 B10 62.0(5) . .
B9 C10 B6 109.1(8) . .
B9 C10 B5 62.7(5) . .
O5 C11 O6 125.8(5) . .
O5 C11 C12 118.5(5) . .
O6 C11 C12 115.7(5) . .
C13 C12 C11 120.4(5) . .
C17 C12 C11 122.4(5) . .
C17 C12 C13 117.2(6) . .
C12 C13 H13 118.8 . .
C14 C13 C12 122.4(6) . .
C14 C13 H13 118.8 . .
C13 C14 C15 119.2(6) . .
C13 C14 C19 120.0(6) . .
C15 C14 C19 120.8(6) . .
C14 C15 H15 119.9 . .
C14 C15 C16 120.2(6) . .
C16 C15 H15 119.9 . .
C15 C16 C17 119.3(6) . .
C15 C16 C18 121.7(6) . .
C17 C16 C18 119.1(5) . .
C12 C17 C16 121.5(5) . .
C12 C17 H17 119.3 . .
C16 C17 H17 119.3 . .
O7 C18 C16 115.8(5) . .
O8 C18 O7 124.6(6) . .
O8 C18 C16 119.6(5) . .
C14 C19 B12 119.0(8) . .
C14 C19 B11 122.2(6) . .
C14 C19 B13 118.9(6) . .
C14 C19 B15 120.2(7) . .
C14 C19 B14 119.6(7) . .
B12 C19 B13 59.9(5) . .
B11 C19 B12 61.2(5) . .
B11 C19 B13 109.0(6) . .
B11 C19 B15 60.6(5) . .
B15 C19 B12 112.0(6) . .
B15 C19 B13 112.5(6) . .
B14 C19 B12 109.9(6) . .
B14 C19 B11 111.0(6) . .
B14 C19 B13 60.2(5) . .
B14 C19 B15 64.1(5) . .
B16 C20 H20 119.0 . .
B16 C20 B15 112.2(8) . .
B20 C20 H20 119.6 . .
B20 C20 B16 61.4(6) . .
B20 C20 B19 61.5(6) . .
B20 C20 B15 111.7(8) . .
B19 C20 H20 121.4 . .
B19 C20 B16 110.7(9) . .
B19 C20 B15 60.4(5) . .
B11 C20 H20 121.5 . .
B11 C20 B16 61.7(6) . .
B11 C20 B20 110.2(8) . .
B11 C20 B19 107.9(8) . .
B11 C20 B15 60.3(5) . .
B15 C20 H20 119.6 . .
O9 C21 C22 115.0(5) . .
O10 C21 O9 125.3(6) . .
O10 C21 C22 119.6(5) . .
C23 C22 C21 122.1(5) . .
C23 C22 C27 119.8(6) . .
C27 C22 C21 118.0(5) . .
C22 C23 H23 119.3 . .
C22 C23 C24 121.4(6) . .
C24 C23 H23 119.3 . .
C23 C24 C25 119.9(6) . .
C23 C24 C29 121.3(6) . .
C25 C24 C29 118.5(6) . .
C24 C25 H25 120.6 . .
C26 C25 C24 118.8(6) . .
C26 C25 H25 120.6 . .
C25 C26 C27 119.6(5) . .
C25 C26 C28 120.0(5) . .
C27 C26 C28 120.3(5) . .
C22 C27 C26 120.3(5) . .
C22 C27 H27 119.9 . .
C26 C27 H27 119.9 . .
O11 C28 C26 116.1(5) . .
O12 C28 O11 127.6(5) . .
O12 C28 C26 116.3(5) . .
C24 C29 B25 121.1(7) . .
C24 C29 B22 117.8(7) . .
C24 C29 B23 119.0(6) . .
C24 C29 B21 120.5(6) . .
C24 C29 B24 122.4(6) . .
B22 C29 B25 109.7(6) . .
B23 C29 B25 113.5(6) . .
B23 C29 B22 60.9(5) . .
B23 C29 B21 109.0(6) . .
B21 C29 B25 59.5(5) . .
B21 C29 B22 59.3(5) . .
B24 C29 B25 61.9(5) . .
B24 C29 B22 111.6(6) . .
B24 C29 B23 63.6(5) . .
B24 C29 B21 108.9(6) . .
B25 C30 H30 118.1 . .
B26 C30 H30 118.0 . .
B26 C30 B25 113.8(8) . .
B26 C30 B21 63.0(6) . .
B26 C30 B30 61.9(6) . .
B26 C30 B29 113.9(9) . .
B21 C30 H30 119.9 . .
B21 C30 B25 60.2(5) . .
B21 C30 B30 113.1(8) . .
B30 C30 H30 117.7 . .
B30 C30 B25 115.2(8) . .
B29 C30 H30 118.3 . .
B29 C30 B25 63.1(5) . .
B29 C30 B21 111.8(8) . .
B29 C30 B30 63.1(6) . .
O13 C31 C32 116.4(5) . .
O14 C31 O13 125.9(5) . .
O14 C31 C32 117.7(5) . .
C33 C32 C31 121.3(5) . .
C33 C32 C37 119.0(5) . .
C37 C32 C31 119.7(5) . .
C32 C33 H33 120.0 . .
C34 C33 C32 120.1(6) . .
C34 C33 H33 120.0 . .
C33 C34 C39 117.7(6) . .
C35 C34 C33 119.9(6) . .
C35 C34 C39 121.7(6) . .
C37 C36 C38 119.3(5) . .
C35 C36 C37 119.3(6) . .
C35 C36 C38 121.4(5) . .
C32 C37 H37 120.1 . .
C36 C37 C32 119.8(5) . .
C36 C37 H37 120.1 . .
O15 C38 O16 125.0(5) . .
O15 C38 C36 117.8(5) . .
O16 C38 C36 117.2(5) . .
C34 C39 B31 121.6(8) . .
C34 C39 B35 120.7(8) . .
C34 C39 B32 118.6(7) . .
C34 C39 B33 115.9(8) . .
C34 C39 B34 118.2(7) . .
B35 C39 B31 59.9(5) . .
B32 C39 B31 61.5(5) . .
B32 C39 B35 111.4(7) . .
B32 C39 B34 113.9(7) . .
B33 C39 B31 112.4(7) . .
B33 C39 B35 114.6(8) . .
B33 C39 B32 61.8(5) . .
B33 C39 B34 65.0(6) . .
B34 C39 B31 110.7(7) . .
B34 C39 B35 61.4(5) . .
B31 C40 H40 119.4 . .
B35 C40 H40 118.2 . .
B35 C40 B31 60.3(6) . .
B35 C40 B40 112.4(11) . .
B35 C40 B36 112.3(9) . .
B35 C40 B39 65.4(9) . .
B40 C40 H40 120.6 . .
B40 C40 B31 111.3(9) . .
B40 C40 B39 59.6(6) . .
B36 C40 H40 119.3 . .
B36 C40 B31 62.3(6) . .
B36 C40 B40 61.4(6) . .
B36 C40 B39 111.9(10) . .
B39 C40 H40 118.1 . .
B39 C40 B31 113.7(10) . .
O17 C41 H41 119.5 . .
N1 C41 O17 121.1(12) . .
N1 C41 H41 119.5 . .
N1 C42 H42A 109.5 . .
N1 C42 H42B 109.5 . .
N1 C42 H42C 109.5 . .
H42A C42 H42B 109.5 . .
H42A C42 H42C 109.5 . .
H42B C42 H42C 109.5 . .
N1 C43 H43A 109.5 . .
N1 C43 H43B 109.5 . .
N1 C43 H43C 109.5 . .
H43A C43 H43B 109.5 . .
H43A C43 H43C 109.5 . .
H43B C43 H43C 109.5 . .
C34 C35 C36 121.9(6) . .
C34 C35 H35 119.1 . .
C36 C35 H35 119.1 . .
C20 B16 H16 124.5 . .
C20 B16 B20 57.9(6) . .
C20 B16 B12 105.1(8) . .
C20 B16 B11 57.7(5) . .
B17 B16 C20 104.3(9) . .
B17 B16 H16 122.9 . .
B17 B16 B20 58.5(6) . .
B17 B16 B12 59.9(5) . .
B17 B16 B11 106.3(8) . .
B20 B16 H16 124.0 . .
B20 B16 B12 105.8(8) . .
B20 B16 B11 104.2(8) . .
B12 B16 H16 122.3 . .
B12 B16 B11 60.0(5) . .
B11 B16 H16 123.2 . .
B16 B17 H17A 119.6 . .
B16 B17 B12 60.7(5) . .
B20 B17 B16 61.4(6) . .
B20 B17 H17A 121.2 . .
B20 B17 B12 108.7(8) . .
B20 B17 B18 60.4(6) . .
B20 B17 B13 108.6(9) . .
B12 B17 H17A 121.7 . .
B18 B17 B16 110.7(9) . .
B18 B17 H17A 121.1 . .
B18 B17 B12 108.4(8) . .
B13 B17 B16 110.3(8) . .
B13 B17 H17A 121.1 . .
B13 B17 B12 60.3(5) . .
B13 B17 B18 59.9(6) . .
C10 B10 H10A 123.2 . .
C10 B10 B9 57.6(5) . .
B6 B10 C10 61.0(5) . .
B6 B10 H10A 121.6 . .
B6 B10 B7 59.9(5) . .
B6 B10 B9 107.7(7) . .
B7 B10 C10 107.8(7) . .
B7 B10 H10A 121.2 . .
B7 B10 B9 108.5(7) . .
B8 B10 C10 104.6(7) . .
B8 B10 H10A 123.5 . .
B8 B10 B6 106.4(8) . .
B8 B10 B7 59.6(5) . .
B8 B10 B9 59.9(5) . .
B9 B10 H10A 122.0 . .
B22 B27 H27A 122.7 . .
B22 B27 B28 105.5(7) . .
B22 B27 B30 106.2(8) . .
B26 B27 H27A 123.2 . .
B26 B27 B22 59.4(5) . .
B26 B27 B23 105.9(7) . .
B26 B27 B28 104.8(8) . .
B26 B27 B30 59.0(6) . .
B23 B27 H27A 122.8 . .
B23 B27 B22 59.1(5) . .
B23 B27 B28 59.2(5) . .
B23 B27 B30 105.9(8) . .
B28 B27 H27A 123.7 . .
B30 B27 H27A 123.0 . .
B30 B27 B28 58.4(5) . .
C39 B31 C40 103.0(9) . .
C39 B31 H31 124.4 . .
C39 B31 B32 58.8(6) . .
C39 B31 B36 105.5(8) . .
C40 B31 H31 124.9 . .
C40 B31 B32 105.9(9) . .
C40 B31 B36 58.1(6) . .
B35 B31 C39 60.0(6) . .
B35 B31 C40 58.8(6) . .
B35 B31 H31 120.9 . .
B35 B31 B32 109.2(9) . .
B35 B31 B36 107.6(9) . .
B32 B31 H31 121.2 . .
B32 B31 B36 61.0(6) . .
B36 B31 H31 122.3 . .
C29 B25 H25A 124.7 . .
C29 B25 B24 56.8(5) . .
C29 B25 B29 104.3(7) . .
C30 B25 C29 102.6(7) . .
C30 B25 H25A 125.6 . .
C30 B25 B24 102.2(7) . .
C30 B25 B29 57.0(5) . .
B21 B25 C29 59.0(5) . .
B21 B25 C30 58.9(5) . .
B21 B25 H25A 122.6 . .
B21 B25 B24 104.5(8) . .
B21 B25 B29 105.8(8) . .
B24 B25 H25A 124.6 . .
B24 B25 B29 59.6(5) . .
B29 B25 H25A 123.1 . .
C20 B20 B16 60.7(5) . .
C20 B20 B17 107.8(8) . .
C20 B20 H20C 121.7 . .
C20 B20 B19 60.0(6) . .
C20 B20 B18 108.3(8) . .
B16 B20 H20C 120.5 . .
B17 B20 B16 60.1(6) . .
B17 B20 H20C 122.0 . .
B17 B20 B19 107.5(8) . .
B17 B20 B18 60.6(6) . .
B19 B20 B16 109.0(8) . .
B19 B20 H20C 121.9 . .
B18 B20 B16 109.7(8) . .
B18 B20 H20C 121.1 . .
B18 B20 B19 59.6(6) . .
C20 B19 B20 58.5(6) . .
C20 B19 H19 122.6 . .
C20 B19 B18 107.2(9) . .
C20 B19 B15 61.2(6) . .
C20 B19 B14 108.9(8) . .
B20 B19 H19 122.2 . .
B20 B19 B15 109.9(9) . .
B18 B19 B20 59.7(6) . .
B18 B19 H19 120.9 . .
B18 B19 B15 112.1(8) . .
B18 B19 B14 60.9(6) . .
B15 B19 H19 118.5 . .
B14 B19 B20 108.4(9) . .
B14 B19 H19 120.6 . .
B14 B19 B15 62.5(5) . .
C9 B4 H4 122.5 . .
C9 B4 B5 59.6(5) . .
C9 B4 B3 61.1(5) . .
C9 B4 B8 106.0(8) . .
C9 B4 B9 107.5(7) . .
B5 B4 H4 120.5 . .
B5 B4 B8 108.2(7) . .
B3 B4 H4 121.1 . .
B3 B4 B5 109.9(8) . .
B3 B4 B8 58.5(5) . .
B8 B4 H4 123.2 . .
B9 B4 H4 121.6 . .
B9 B4 B5 61.3(5) . .
B9 B4 B3 107.9(8) . .
B9 B4 B8 59.5(5) . .
C10 B6 H6 122.7 . .
B10 B6 C10 60.6(6) . .
B10 B6 H6 121.1 . .
B10 B6 B1 107.9(8) . .
B10 B6 B2 108.0(8) . .
B10 B6 B7 60.8(6) . .
B1 B6 C10 58.0(5) . .
B1 B6 H6 121.8 . .
B1 B6 B2 60.9(5) . .
B2 B6 C10 106.5(7) . .
B2 B6 H6 122.2 . .
B7 B6 C10 108.2(8) . .
B7 B6 H6 121.2 . .
B7 B6 B1 108.6(7) . .
B7 B6 B2 59.4(5) . .
C39 B35 H35A 124.0 . .
C39 B35 B39 104.1(9) . .
C39 B35 B34 59.1(6) . .
C40 B35 C39 104.6(8) . .
C40 B35 B31 60.9(6) . .
C40 B35 H35A 123.9 . .
C40 B35 B39 58.1(6) . .
C40 B35 B34 104.4(11) . .
B31 B35 C39 60.1(6) . .
B31 B35 H35A 119.7 . .
B31 B35 B39 108.3(9) . .
B31 B35 B34 109.0(9) . .
B39 B35 H35A 123.6 . .
B34 B35 H35A 122.9 . .
B34 B35 B39 57.9(7) . .
C9 B5 C10 104.7(7) . .
C9 B5 B4 58.5(5) . .
C9 B5 H5A 123.6 . .
C9 B5 B1 58.5(5) . .
C9 B5 B9 105.1(7) . .
C10 B5 B4 104.7(7) . .
C10 B5 H5A 123.7 . .
C10 B5 B1 58.8(5) . .
C10 B5 B9 58.2(5) . .
B4 B5 H5A 123.5 . .
B4 B5 B9 59.1(5) . .
B1 B5 B4 104.7(7) . .
B1 B5 H5A 123.6 . .
B1 B5 B9 104.8(7) . .
B9 B5 H5A 123.4 . .
C29 B22 B27 107.7(7) . .
C29 B22 H22 122.6 . .
C29 B22 B26 107.5(8) . .
C29 B22 B23 58.8(5) . .
B27 B22 H22 121.1 . .
B26 B22 B27 59.6(5) . .
B26 B22 H22 121.9 . .
B26 B22 B23 107.0(7) . .
B23 B22 B27 60.3(5) . .
B23 B22 H22 122.6 . .
B21 B22 C29 59.7(5) . .
B21 B22 B27 109.8(8) . .
B21 B22 H22 120.6 . .
B21 B22 B26 61.4(5) . .
B21 B22 B23 107.6(8) . .
C9 B1 C10 106.6(7) . .
C9 B1 B6 108.7(7) . .
C9 B1 B5 59.9(5) . .
C9 B1 H1 122.3 . .
C9 B1 B2 60.9(5) . .
C10 B1 B6 61.6(5) . .
C10 B1 B5 59.9(5) . .
C10 B1 H1 122.1 . .
C10 B1 B2 108.5(7) . .
B6 B1 H1 120.2 . .
B6 B1 B2 59.9(5) . .
B5 B1 B6 110.9(8) . .
B5 B1 H1 120.2 . .
B5 B1 B2 110.2(7) . .
B2 B1 H1 120.9 . .
C19 B12 B16 107.7(8) . .
C19 B12 B17 106.4(8) . .
C19 B12 H12 122.3 . .
C19 B12 B11 58.9(5) . .
C19 B12 B13 60.7(5) . .
B16 B12 H12 121.4 . .
B16 B12 B11 60.2(5) . .
B17 B12 B16 59.4(5) . .
B17 B12 H12 123.3 . .
B17 B12 B11 106.1(8) . .
B17 B12 B13 59.4(5) . .
B11 B12 H12 122.5 . .
B13 B12 B16 108.5(8) . .
B13 B12 H12 121.1 . .
B13 B12 B11 107.8(9) . .
B17 B18 H18 122.5 . .
B17 B18 B14 107.2(8) . .
B20 B18 B17 59.0(6) . .
B20 B18 H18 121.6 . .
B20 B18 B14 108.3(8) . .
B19 B18 B17 107.1(9) . .
B19 B18 B20 60.7(6) . .
B19 B18 H18 121.9 . .
B19 B18 B14 59.8(5) . .
B13 B18 B17 60.0(6) . .
B13 B18 B20 107.6(8) . .
B13 B18 B19 107.2(7) . .
B13 B18 H18 122.1 . .
B13 B18 B14 59.5(5) . .
B14 B18 H18 121.9 . .
C9 B2 B1 57.2(4) . .
C9 B2 H2 122.8 . .
B6 B2 C9 105.3(7) . .
B6 B2 B1 59.3(5) . .
B6 B2 H2 122.9 . .
B1 B2 H2 123.5 . .
B3 B2 C9 60.6(5) . .
B3 B2 B6 108.3(8) . .
B3 B2 B1 106.7(8) . .
B3 B2 H2 120.7 . .
B3 B2 B7 62.1(5) . .
B7 B2 C9 109.2(8) . .
B7 B2 B6 59.5(5) . .
B7 B2 B1 107.4(7) . .
B7 B2 H2 120.5 . .
C30 B26 B27 108.9(9) . .
C30 B26 B22 105.8(8) . .
C30 B26 H26 122.7 . .
C30 B26 B21 59.1(5) . .
C30 B26 B30 60.4(6) . .
B27 B26 H26 120.2 . .
B27 B26 B21 108.3(7) . .
B27 B26 B30 62.0(6) . .
B22 B26 B27 61.0(5) . .
B22 B26 H26 122.4 . .
B22 B26 B21 58.2(5) . .
B22 B26 B30 109.9(8) . .
B21 B26 H26 122.5 . .
B30 B26 H26 119.9 . .
B30 B26 B21 108.8(8) . .
C39 B32 B31 59.7(5) . .
C39 B32 H32 123.8 . .
C39 B32 B36 105.5(8) . .
C39 B32 B37 106.2(8) . .
C39 B32 B33 58.3(5) . .
B31 B32 H32 121.1 . .
B31 B32 B36 60.1(6) . .
B31 B32 B37 108.3(8) . .
B36 B32 H32 122.8 . .
B37 B32 H32 121.8 . .
B37 B32 B36 59.0(5) . .
B33 B32 B31 108.2(8) . .
B33 B32 H32 121.6 . .
B33 B32 B36 107.4(8) . .
B33 B32 B37 61.1(6) . .
C40 B40 H40A 123.4 . .
C40 B40 B36 59.0(6) . .
C40 B40 B37 107.0(8) . .
C40 B40 B38 107.9(8) . .
B36 B40 H40A 121.0 . .
B36 B40 B37 60.2(6) . .
B39 B40 C40 60.5(6) . .
B39 B40 H40A 118.8 . .
B39 B40 B36 110.6(9) . .
B39 B40 B37 112.3(8) . .
B39 B40 B38 61.8(6) . .
B37 B40 H40A 120.4 . .
B38 B40 H40A 120.3 . .
B38 B40 B36 110.1(8) . .
B38 B40 B37 62.0(6) . .
C19 B11 B16 108.1(7) . .
C19 B11 B12 59.9(5) . .
C19 B11 H11 122.9 . .
C19 B11 B15 60.0(5) . .
C20 B11 C19 106.8(8) . .
C20 B11 B16 60.6(5) . .
C20 B11 B12 107.3(8) . .
C20 B11 H11 122.1 . .
C20 B11 B15 62.2(6) . .
B16 B11 H11 120.2 . .
B12 B11 B16 59.8(5) . .
B12 B11 H11 121.8 . .
B15 B11 B16 112.7(8) . .
B15 B11 B12 110.4(8) . .
B15 B11 H11 118.5 . .
C9 B3 H3A 122.8 . .
C9 B3 B7 107.5(7) . .
B4 B3 C9 58.1(5) . .
B4 B3 H3A 121.0 . .
B4 B3 B7 109.1(8) . .
B2 B3 C9 61.1(5) . .
B2 B3 B4 108.5(8) . .
B2 B3 H3A 121.6 . .
B2 B3 B7 59.4(5) . .
B2 B3 B8 106.5(8) . .
B7 B3 H3A 121.8 . .
B8 B3 C9 106.0(7) . .
B8 B3 B4 61.4(5) . .
B8 B3 H3A 122.8 . .
B8 B3 B7 59.0(5) . .
C19 B13 H13A 124.2 . .
B17 B13 C19 106.1(7) . .
B17 B13 B12 60.2(5) . .
B17 B13 H13A 121.7 . .
B12 B13 C19 59.4(5) . .
B12 B13 H13A 121.5 . .
B18 B13 C19 105.8(7) . .
B18 B13 B17 60.1(5) . .
B18 B13 B12 108.4(8) . .
B18 B13 H13A 121.6 . .
B18 B13 B14 61.1(5) . .
B14 B13 C19 57.8(5) . .
B14 B13 B17 108.6(8) . .
B14 B13 B12 107.5(8) . .
B14 B13 H13A 121.7 . .
C29 B23 B27 109.1(7) . .
C29 B23 B22 60.3(5) . .
C29 B23 H23A 122.8 . .
C29 B23 B28 106.5(7) . .
C29 B23 B24 57.3(5) . .
B27 B23 H23A 119.8 . .
B27 B23 B28 61.9(5) . .
B27 B23 B24 109.2(8) . .
B22 B23 B27 60.6(5) . .
B22 B23 H23A 121.8 . .
B22 B23 B28 108.8(7) . .
B22 B23 B24 106.1(8) . .
B28 B23 H23A 121.3 . .
B28 B23 B24 59.9(5) . .
B24 B23 H23A 123.1 . .
B10 B7 B3 106.9(8) . .
B10 B7 H7A 121.9 . .
B6 B7 B10 59.3(5) . .
B6 B7 B3 106.7(7) . .
B6 B7 H7A 122.3 . .
B2 B7 B10 108.2(7) . .
B2 B7 B6 61.1(5) . .
B2 B7 B3 58.5(5) . .
B2 B7 H7A 122.0 . .
B3 B7 H7A 122.9 . .
B8 B7 B10 59.3(6) . .
B8 B7 B6 105.7(8) . .
B8 B7 B2 105.7(8) . .
B8 B7 B3 59.0(5) . .
B8 B7 H7A 123.5 . .
B27 B28 H28 122.0 . .
B23 B28 B27 59.0(5) . .
B23 B28 H28 122.1 . .
B23 B28 B24 60.5(5) . .
B23 B28 B29 107.4(7) . .
B24 B28 B27 107.4(7) . .
B24 B28 H28 122.2 . .
B24 B28 B29 59.1(5) . .
B30 B28 B27 60.4(5) . .
B30 B28 B23 107.4(7) . .
B30 B28 H28 121.9 . .
B30 B28 B24 107.1(7) . .
B30 B28 B29 59.8(5) . .
B29 B28 B27 107.7(8) . .
B29 B28 H28 122.2 . .
C19 B15 C20 102.8(7) . .
C19 B15 B19 102.3(7) . .
C19 B15 B11 59.3(5) . .
C19 B15 H15A 125.1 . .
C19 B15 B14 56.6(5) . .
C20 B15 H15A 124.7 . .
C20 B15 B14 103.3(7) . .
B19 B15 C20 58.3(5) . .
B19 B15 H15A 124.4 . .
B19 B15 B14 58.2(5) . .
B11 B15 C20 57.5(5) . .
B11 B15 B19 104.0(8) . .
B11 B15 H15A 123.5 . .
B11 B15 B14 104.1(8) . .
B14 B15 H15A 124.5 . .
C40 B36 B31 59.7(6) . .
C40 B36 B32 105.5(8) . .
C40 B36 B40 59.6(6) . .
C40 B36 H36 122.8 . .
C40 B36 B37 107.4(9) . .
B31 B36 B32 58.9(5) . .
B31 B36 H36 121.8 . .
B32 B36 H36 123.2 . .
B40 B36 B31 107.9(8) . .
B40 B36 B32 106.8(9) . .
B40 B36 H36 121.9 . .
B40 B36 B37 60.1(6) . .
B37 B36 B31 108.1(9) . .
B37 B36 B32 60.0(6) . .
B37 B36 H36 121.4 . .
C40 B39 B35 56.5(7) . .
C40 B39 H39 124.6 . .
C40 B39 B38 106.0(9) . .
C40 B39 B34 103.4(11) . .
B35 B39 H39 124.1 . .
B40 B39 C40 59.8(6) . .
B40 B39 B35 105.5(9) . .
B40 B39 H39 121.8 . .
B40 B39 B38 59.9(6) . .
B40 B39 B34 107.4(9) . .
B38 B39 B35 106.3(8) . .
B38 B39 H39 121.8 . .
B34 B39 B35 58.3(6) . .
B34 B39 H39 123.0 . .
B34 B39 B38 60.7(6) . .
B32 B37 H37A 122.0 . .
B32 B37 B38 106.6(8) . .
B32 B37 B33 58.5(5) . .
B40 B37 B32 107.3(9) . .
B40 B37 B36 59.7(6) . .
B40 B37 H37A 122.9 . .
B40 B37 B38 58.7(6) . .
B40 B37 B33 105.5(8) . .
B36 B37 B32 61.0(6) . .
B36 B37 H37A 121.5 . .
B36 B37 B38 107.1(9) . .
B36 B37 B33 107.0(8) . .
B38 B37 H37A 122.7 . .
B33 B37 H37A 123.2 . .
B33 B37 B38 59.4(5) . .
B40 B38 B39 58.3(6) . .
B40 B38 B37 59.3(6) . .
B40 B38 H38 124.2 . .
B40 B38 B33 106.5(9) . .
B40 B38 B34 104.8(9) . .
B39 B38 B37 107.3(9) . .
B39 B38 H38 122.3 . .
B39 B38 B33 108.7(9) . .
B39 B38 B34 58.9(6) . .
B37 B38 H38 121.6 . .
B33 B38 B37 59.9(6) . .
B33 B38 H38 120.9 . .
B33 B38 B34 61.8(5) . .
B34 B38 B37 108.4(8) . .
B34 B38 H38 122.1 . .
C19 B14 B19 105.3(8) . .
C19 B14 B18 107.8(8) . .
C19 B14 B13 62.0(5) . .
C19 B14 B15 59.2(5) . .
C19 B14 H14 122.2 . .
B19 B14 B18 59.3(5) . .
B19 B14 B15 59.3(5) . .
B19 B14 H14 123.7 . .
B18 B14 B15 108.2(7) . .
B18 B14 H14 122.0 . .
B13 B14 B19 106.8(8) . .
B13 B14 B18 59.4(5) . .
B13 B14 B15 110.0(8) . .
B13 B14 H14 120.6 . .
B15 B14 H14 121.1 . .
B10 B8 B4 109.7(8) . .
B10 B8 B3 110.7(8) . .
B10 B8 B7 61.1(6) . .
B10 B8 H8 119.9 . .
B10 B8 B9 62.1(6) . .
B4 B8 H8 121.5 . .
B3 B8 B4 60.1(5) . .
B3 B8 H8 120.5 . .
B3 B8 B9 109.3(7) . .
B7 B8 B4 110.5(8) . .
B7 B8 B3 62.0(6) . .
B7 B8 H8 119.3 . .
B7 B8 B9 111.5(8) . .
B9 B8 B4 59.5(5) . .
B9 B8 H8 120.4 . .
C29 B21 B25 61.4(5) . .
C29 B21 B26 107.6(7) . .
C29 B21 H21 122.2 . .
C30 B21 C29 105.9(7) . .
C30 B21 B25 60.9(5) . .
C30 B21 B22 106.5(8) . .
C30 B21 B26 57.9(5) . .
C30 B21 H21 124.1 . .
B25 B21 B26 110.1(8) . .
B25 B21 H21 118.4 . .
B22 B21 C29 60.9(5) . .
B22 B21 B25 112.5(8) . .
B22 B21 B26 60.3(5) . .
B22 B21 H21 120.3 . .
B26 B21 H21 122.0 . .
C39 B33 B32 59.9(6) . .
C39 B33 B37 106.8(8) . .
C39 B33 B38 106.3(8) . .
C39 B33 H33A 123.2 . .
C39 B33 B34 58.4(5) . .
B32 B33 B37 60.4(6) . .
B32 B33 B38 109.1(9) . .
B32 B33 H33A 121.1 . .
B32 B33 B34 107.3(9) . .
B37 B33 H33A 121.8 . .
B37 B33 B34 107.0(8) . .
B38 B33 B37 60.7(5) . .
B38 B33 H33A 121.6 . .
B38 B33 B34 59.2(5) . .
B34 B33 H33A 123.0 . .
C39 B34 B35 59.5(6) . .
C39 B34 B39 108.9(10) . .
C39 B34 B38 104.7(7) . .
C39 B34 B33 56.6(5) . .
C39 B34 H34 124.0 . .
B35 B34 B38 110.4(10) . .
B35 B34 B33 106.3(9) . .
B35 B34 H34 119.9 . .
B39 B34 B35 63.8(9) . .
B39 B34 B38 60.4(5) . .
B39 B34 B33 107.7(8) . .
B39 B34 H34 119.6 . .
B38 B34 B33 59.1(5) . .
B38 B34 H34 122.1 . .
B33 B34 H34 124.0 . .
C29 B24 B25 61.2(5) . .
C29 B24 B23 59.0(5) . .
C29 B24 B28 107.7(7) . .
C29 B24 H24 122.0 . .
C29 B24 B29 108.7(8) . .
B25 B24 B23 109.3(8) . .
B25 B24 B28 110.7(7) . .
B25 B24 H24 119.8 . .
B23 B24 H24 122.0 . .
B28 B24 B23 59.6(5) . .
B28 B24 H24 120.9 . .
B29 B24 B25 60.8(5) . .
B29 B24 B23 108.6(8) . .
B29 B24 B28 61.4(5) . .
B29 B24 H24 120.9 . .
C10 B9 B10 60.5(6) . .
C10 B9 B4 105.8(8) . .
C10 B9 B5 59.1(5) . .
C10 B9 B8 105.4(9) . .
C10 B9 H9 123.4 . .
B10 B9 H9 121.7 . .
B4 B9 B10 107.6(8) . .
B4 B9 B5 59.6(5) . .
B4 B9 H9 122.1 . .
B5 B9 B10 108.6(8) . .
B5 B9 H9 121.4 . .
B8 B9 B10 58.0(5) . .
B8 B9 B4 60.9(5) . .
B8 B9 B5 108.0(7) . .
B8 B9 H9 122.7 . .
C30 B30 B27 104.4(7) . .
C30 B30 B26 57.7(5) . .
C30 B30 B28 104.7(7) . .
C30 B30 H30A 125.6 . .
C30 B30 B29 57.3(5) . .
B27 B30 H30A 121.5 . .
B26 B30 B27 59.0(5) . .
B26 B30 B28 107.0(7) . .
B26 B30 H30A 123.4 . .
B26 B30 B29 105.7(7) . .
B28 B30 B27 61.2(5) . .
B28 B30 H30A 121.6 . .
B28 B30 B29 61.2(5) . .
B29 B30 B27 109.5(7) . .
B29 B30 H30A 121.6 . .
C30 B29 B25 59.9(5) . .
C30 B29 B28 104.6(9) . .
C30 B29 B24 104.4(8) . .
C30 B29 B30 59.6(6) . .
C30 B29 H29 124.2 . .
B25 B29 B28 108.2(8) . .
B25 B29 H29 120.4 . .
B28 B29 H29 123.0 . .
B24 B29 B25 59.7(5) . .
B24 B29 B28 59.5(5) . .
B24 B29 B30 106.7(8) . .
B24 B29 H29 123.4 . .
B30 B29 B25 109.7(8) . .
B30 B29 B28 58.9(5) . .
B30 B29 H29 121.4 . .

loop_
_geom_bond_atom_site_label_1
_geom_bond_atom_site_label_2
_geom_bond_distance
_geom_bond_site_symmetry_2
Cu1 Cu2 2.6476(10) .
Cu1 O1 1.968(4) .
Cu1 O5 1.951(4) .
Cu1 O7 1.970(4) 2_545
Cu1 O9 1.966(4) .
Cu1 O17 2.121(4) .
Cu2 O2 1.969(4) .
Cu2 O6 1.954(4) .
Cu2 O8 1.946(4) 2_545
Cu2 O10 1.941(4) .
Cu2 O18 2.129(4) .
Cu3 Cu4 2.6465(10) 14_556
Cu3 O4 1.940(3) .
Cu3 O12 1.962(3) 14_556
Cu3 O14 1.948(4) .
Cu3 O16 1.944(4) 14_556
Cu3 O19 2.123(4) .
Cu4 Cu3 2.6463(10) 15_446
Cu4 O3 1.968(4) 15_446
Cu4 O11 1.971(4) .
Cu4 O13 1.948(4) 15_446
Cu4 O15 1.962(4) .
Cu4 O20 2.111(4) .
O1 C1 1.288(6) .
O2 C1 1.220(6) .
O3 Cu4 1.968(4) 14_556
O3 C8 1.277(6) .
O4 C8 1.273(6) .
O5 C11 1.246(6) .
O6 C11 1.261(6) .
O7 Cu1 1.970(4) 3_655
O7 C18 1.307(7) .
O8 Cu2 1.946(4) 3_655
O8 C18 1.239(6) .
O9 C21 1.274(6) .
O10 C21 1.236(6) .
O11 C28 1.257(6) .
O12 Cu3 1.962(3) 15_446
O12 C28 1.240(6) .
O13 Cu4 1.947(4) 14_556
O13 C31 1.283(6) .
O14 C31 1.236(6) .
O15 C38 1.262(6) .
O16 Cu3 1.945(4) 15_446
O16 C38 1.264(6) .
O17 C41 1.520(14) .
O18 H18A 0.9124 .
O18 H18B 0.9151 .
O19 H19A 0.9849 .
O19 H19B 0.9881 .
O20 H20A 0.8776 .
O20 H20B 0.8792 .
N1 C41 1.296(12) .
N1 C42 1.635(18) .
N1 C43 1.455(16) .
C1 C2 1.472(8) .
C2 C3 1.435(8) .
C2 C7 1.397(7) .
C3 H3 0.9500 .
C3 C4 1.354(8) .
C4 C5 1.366(8) .
C4 C9 1.512(9) .
C5 H5 0.9500 .
C5 C6 1.374(8) .
C6 C7 1.358(7) .
C6 C8 1.491(7) .
C7 H7 0.9500 .
C9 B4 1.647(11) .
C9 B5 1.664(10) .
C9 B1 1.641(9) .
C9 B2 1.706(11) .
C9 B3 1.699(10) .
C10 H10 1.1200 .
C10 B10 1.706(11) .
C10 B6 1.713(12) .
C10 B5 1.671(11) .
C10 B1 1.652(11) .
C10 B9 1.656(11) .
C11 C12 1.502(8) .
C12 C13 1.401(7) .
C12 C17 1.367(7) .
C13 H13 0.9500 .
C13 C14 1.353(9) .
C14 C15 1.380(9) .
C14 C19 1.520(9) .
C15 H15 0.9500 .
C15 C16 1.382(8) .
C16 C17 1.389(8) .
C16 C18 1.474(8) .
C17 H17 0.9500 .
C19 B12 1.693(11) .
C19 B11 1.677(11) .
C19 B13 1.715(10) .
C19 B15 1.689(11) .
C19 B14 1.642(11) .
C20 H20 1.1200 .
C20 B16 1.701(12) .
C20 B20 1.653(12) .
C20 B19 1.679(12) .
C20 B11 1.649(11) .
C20 B15 1.729(11) .
C21 C22 1.516(8) .
C22 C23 1.343(8) .
C22 C27 1.382(7) .
C23 H23 0.9500 .
C23 C24 1.377(9) .
C24 C25 1.397(9) .
C24 C29 1.575(9) .
C25 H25 0.9500 .
C25 C26 1.384(8) .
C26 C27 1.396(8) .
C26 C28 1.508(7) .
C27 H27 0.9500 .
C29 B25 1.695(11) .
C29 B22 1.675(10) .
C29 B23 1.650(10) .
C29 B21 1.656(10) .
C29 B24 1.620(11) .
C30 H30 1.1200 .
C30 B25 1.675(11) .
C30 B26 1.619(12) .
C30 B21 1.640(11) .
C30 B30 1.665(12) .
C30 B29 1.625(11) .
C31 C32 1.515(8) .
C32 C33 1.380(8) .
C32 C37 1.392(7) .
C33 H33 0.9500 .
C33 C34 1.373(9) .
C34 C39 1.571(9) .
C34 C35 1.343(9) .
C36 C37 1.378(7) .
C36 C38 1.486(8) .
C36 C35 1.357(8) .
C37 H37 0.9500 .
C39 B31 1.667(12) .
C39 B35 1.665(12) .
C39 B32 1.651(11) .
C39 B33 1.624(12) .
C39 B34 1.658(11) .
C40 H40 1.1200 .
C40 B31 1.675(12) .
C40 B35 1.639(12) .
C40 B40 1.658(13) .
C40 B36 1.647(12) .
C40 B39 1.670(13) .
C41 H41 0.9500 .
C42 H42A 0.9800 .
C42 H42B 0.9800 .
C42 H42C 0.9800 .
C43 H43A 0.9800 .
C43 H43B 0.9800 .
C43 H43C 0.9800 .
C35 H35 0.9500 .
B16 H16 1.1200 .
B16 B17 1.690(12) .
B16 B20 1.712(13) .
B16 B12 1.713(11) .
B16 B11 1.720(12) .
B17 H17A 1.1200 .
B17 B20 1.661(12) .
B17 B12 1.700(11) .
B17 B18 1.688(13) .
B17 B13 1.686(12) .
B10 H10A 1.1200 .
B10 B6 1.667(12) .
B10 B7 1.692(12) .
B10 B8 1.662(12) .
B10 B9 1.731(12) .
B27 H27A 1.1200 .
B27 B22 1.712(11) .
B27 B26 1.689(12) .
B27 B23 1.706(11) .
B27 B28 1.756(12) .
B27 B30 1.741(12) .
B31 H31 1.1200 .
B31 B35 1.665(12) .
B31 B32 1.695(12) .
B31 B36 1.717(12) .
B25 H25A 1.1200 .
B25 B21 1.664(12) .
B25 B24 1.707(11) .
B25 B29 1.726(12) .
B20 H20C 1.1200 .
B20 B19 1.703(13) .
B20 B18 1.686(12) .
B19 H19 1.1200 .
B19 B18 1.685(12) .
B19 B15 1.716(12) .
B19 B14 1.694(11) .
B4 H4 1.1200 .
B4 B5 1.703(11) .
B4 B3 1.695(12) .
B4 B8 1.717(11) .
B4 B9 1.694(11) .
B6 H6 1.1200 .
B6 B1 1.694(11) .
B6 B2 1.704(11) .
B6 B7 1.677(12) .
B35 H35A 1.1200 .
B35 B39 1.79(2) .
B35 B34 1.695(12) .
B5 H5A 1.1200 .
B5 B1 1.693(11) .
B5 B9 1.731(11) .
B22 H22 1.1200 .
B22 B26 1.685(11) .
B22 B23 1.686(11) .
B22 B21 1.649(11) .
B1 H1 1.1200 .
B1 B2 1.721(11) .
B12 H12 1.1200 .
B12 B11 1.716(12) .
B12 B13 1.702(12) .
B18 H18 1.1200 .
B18 B13 1.685(11) .
B18 B14 1.713(11) .
B2 H2 1.1200 .
B2 B3 1.658(11) .
B2 B7 1.674(11) .
B26 H26 1.1200 .
B26 B21 1.703(11) .
B26 B30 1.690(12) .
B32 H32 1.1200 .
B32 B36 1.731(13) .
B32 B37 1.713(12) .
B32 B33 1.681(12) .
B40 H40A 1.1200 .
B40 B36 1.687(13) .
B40 B39 1.655(13) .
B40 B37 1.694(13) .
B40 B38 1.683(13) .
B11 H11 1.1200 .
B11 B15 1.699(12) .
B3 H3A 1.1200 .
B3 B7 1.718(11) .
B3 B8 1.667(11) .
B13 H13A 1.1200 .
B13 B14 1.685(12) .
B23 H23A 1.1200 .
B23 B28 1.709(11) .
B23 B24 1.724(12) .
B7 H7A 1.1200 .
B7 B8 1.667(12) .
B28 H28 1.1200 .
B28 B24 1.713(11) .
B28 B30 1.705(11) .
B28 B29 1.746(12) .
B15 H15A 1.1200 .
B15 B14 1.769(12) .
B36 H36 1.1200 .
B36 B37 1.697(13) .
B39 H39 1.1200 .
B39 B38 1.714(13) .
B39 B34 1.688(12) .
B37 H37A 1.1200 .
B37 B38 1.739(13) .
B37 B33 1.726(12) .
B38 H38 1.1200 .
B38 B33 1.716(12) .
B38 B34 1.719(12) .
B14 H14 1.1200 .
B8 H8 1.1200 .
B8 B9 1.694(12) .
B21 H21 1.1200 .
B33 H33A 1.1200 .
B33 B34 1.763(12) .
B34 H34 1.1200 .
B24 H24 1.1200 .
B24 B29 1.705(11) .
B9 H9 1.1200 .
B30 H30A 1.1200 .
B30 B29 1.722(12) .
B29 H29 1.1200 .

loop_
_geom_torsion_atom_site_label_1
_geom_torsion_atom_site_label_2
_geom_torsion_atom_site_label_3
_geom_torsion_atom_site_label_4
_geom_torsion
_geom_torsion_site_symmetry_1
Cu1 O1 C1 O2 1.7(9) .
Cu1 O1 C1 C2 -176.6(4) .
Cu1 O5 C11 O6 -0.6(8) .
Cu1 O5 C11 C12 176.5(4) .
Cu1 O7 C18 O8 3.5(9) 3_655
Cu1 O7 C18 C16 -174.8(4) 3_655
Cu1 O9 C21 O10 -3.4(8) .
Cu1 O9 C21 C22 174.9(4) .
Cu1 O17 C41 N1 -175.3(10) .
Cu2 O2 C1 O1 -0.4(9) .
Cu2 O2 C1 C2 177.9(4) .
Cu2 O6 C11 O5 1.7(8) .
Cu2 O6 C11 C12 -175.5(3) .
Cu2 O8 C18 O7 -2.7(9) 3_655
Cu2 O8 C18 C16 175.5(4) 3_655
Cu2 O10 C21 O9 3.2(9) .
Cu2 O10 C21 C22 -175.1(4) .
Cu3 O4 C8 O3 5.3(8) .
Cu3 O4 C8 C6 -176.2(3) .
Cu3 O12 C28 O11 -6.2(8) 15_446
Cu3 O12 C28 C26 173.0(4) 15_446
Cu3 O14 C31 O13 -2.7(8) .
Cu3 O14 C31 C32 178.6(4) .
Cu3 O16 C38 O15 -0.6(8) 15_446
Cu3 O16 C38 C36 179.3(4) 15_446
Cu4 O3 C8 O4 -4.2(8) 14_556
Cu4 O3 C8 C6 177.4(3) 14_556
Cu4 O11 C28 O12 3.0(8) .
Cu4 O11 C28 C26 -176.2(4) .
Cu4 O13 C31 O14 6.4(8) 14_556
Cu4 O13 C31 C32 -174.9(4) 14_556
Cu4 O15 C38 O16 -3.2(8) .
Cu4 O15 C38 C36 176.8(4) .
O1 C1 C2 C3 -5.2(8) .
O1 C1 C2 C7 170.8(5) .
O2 C1 C2 C3 176.4(6) .
O2 C1 C2 C7 -7.6(9) .
O5 C11 C12 C13 7.8(9) .
O5 C11 C12 C17 -172.5(5) .
O6 C11 C12 C13 -174.8(6) .
O6 C11 C12 C17 4.9(8) .
O9 C21 C22 C23 2.6(9) .
O9 C21 C22 C27 -174.0(5) .
O10 C21 C22 C23 -179.0(6) .
O10 C21 C22 C27 4.5(9) .
O13 C31 C32 C33 -5.6(9) .
O13 C31 C32 C37 174.9(5) .
O14 C31 C32 C33 173.3(6) .
O14 C31 C32 C37 -6.3(8) .
C1 C2 C3 C4 176.9(6) .
C1 C2 C7 C6 -176.5(5) .
C2 C3 C4 C5 -0.8(10) .
C2 C3 C4 C9 -178.9(6) .
C3 C2 C7 C6 -0.4(9) .
C3 C4 C5 C6 0.5(11) .
C3 C4 C9 B4 -114.5(8) .
C3 C4 C9 B5 -42.4(10) .
C3 C4 C9 B1 30.7(11) .
C3 C4 C9 B2 105.3(8) .
C3 C4 C9 B3 174.2(7) .
C4 C5 C6 C7 0.0(10) .
C4 C5 C6 C8 -176.3(6) .
C4 C9 B4 B5 109.2(7) .
C4 C9 B4 B3 -110.0(7) .
C4 C9 B4 B8 -148.8(7) .
C4 C9 B4 B9 148.8(7) .
C4 C9 B5 C10 151.7(7) .
C4 C9 B5 B4 -109.9(8) .
C4 C9 B5 B1 113.7(8) .
C4 C9 B5 B9 -147.9(7) .
C4 C9 B1 C10 -146.7(8) .
C4 C9 B1 B6 148.3(8) .
C4 C9 B1 B5 -107.8(8) .
C4 C9 B1 B2 111.0(9) .
C4 C9 B2 B6 -149.2(7) .
C4 C9 B2 B1 -113.0(7) .
C4 C9 B2 B3 108.1(7) .
C4 C9 B2 B7 148.3(7) .
C4 C9 B3 B4 109.0(8) .
C4 C9 B3 B2 -110.5(8) .
C4 C9 B3 B7 -149.0(8) .
C4 C9 B3 B8 149.2(8) .
C5 C4 C9 B4 67.5(10) .
C5 C4 C9 B5 139.6(8) .
C5 C4 C9 B1 -147.3(8) .
C5 C4 C9 B2 -72.7(10) .
C5 C4 C9 B3 -3.8(12) .
C5 C6 C7 C2 0.0(9) .
C5 C6 C8 O3 5.4(8) .
C5 C6 C8 O4 -173.1(5) .
C7 C2 C3 C4 0.8(9) .
C7 C6 C8 O3 -170.8(5) .
C7 C6 C8 O4 10.6(8) .
C8 C6 C7 C2 176.3(5) .
C9 C4 C5 C6 178.5(7) .
C9 B4 B5 C10 98.5(7) .
C9 B4 B5 B1 37.4(5) .
C9 B4 B5 B9 136.1(7) .
C9 B4 B3 B2 -36.0(6) .
C9 B4 B3 B7 -99.1(7) .
C9 B4 B3 B8 -135.1(7) .
C9 B4 B8 B10 -63.2(9) .
C9 B4 B8 B3 40.0(6) .
C9 B4 B8 B7 2.3(9) .
C9 B4 B8 B9 -101.2(8) .
C9 B4 B9 C10 -0.5(9) .
C9 B4 B9 B10 62.9(8) .
C9 B4 B9 B5 -38.8(6) .
C9 B4 B9 B8 98.6(8) .
C9 B5 B1 C10 135.9(7) .
C9 B5 B1 B6 100.1(7) .
C9 B5 B1 B2 35.7(5) .
C9 B5 B9 C10 -98.2(7) .
C9 B5 B9 B10 -62.1(8) .
C9 B5 B9 B4 37.8(6) .
C9 B5 B9 B8 -0.7(9) .
C9 B1 B2 B6 138.4(8) .
C9 B1 B2 B3 36.7(6) .
C9 B1 B2 B7 102.0(7) .
C9 B2 B3 B4 34.7(5) .
C9 B2 B3 B7 136.4(7) .
C9 B2 B3 B8 99.4(7) .
C9 B2 B7 B10 59.5(8) .
C9 B2 B7 B6 96.9(7) .
C9 B2 B7 B3 -39.5(6) .
C9 B2 B7 B8 -2.7(9) .
C9 B3 B7 B10 -62.1(8) .
C9 B3 B7 B6 0.2(10) .
C9 B3 B7 B2 39.3(7) .
C9 B3 B7 B8 -98.5(8) .
C9 B3 B8 B10 62.9(9) .
C9 B3 B8 B4 -38.5(6) .
C9 B3 B8 B7 101.1(7) .
C9 B3 B8 B9 -3.7(9) .
C10 B10 B6 B1 34.8(6) .
C10 B10 B6 B2 99.2(8) .
C10 B10 B6 B7 136.5(7) .
C10 B10 B7 B6 -39.2(7) .
C10 B10 B7 B2 -1.1(9) .
C10 B10 B7 B3 60.5(8) .
C10 B10 B7 B8 96.8(8) .
C10 B10 B8 B4 0.7(10) .
C10 B10 B8 B3 -63.8(9) .
C10 B10 B8 B7 -102.4(8) .
C10 B10 B8 B9 37.7(7) .
C10 B10 B9 B4 -98.5(8) .
C10 B10 B9 B5 -35.5(6) .
C10 B10 B9 B8 -135.5(8) .
C10 B6 B1 C9 99.2(8) .
C10 B6 B1 B5 35.2(7) .
C10 B6 B1 B2 137.0(8) .
C10 B6 B2 C9 -1.8(9) .
C10 B6 B2 B1 -37.1(7) .
C10 B6 B2 B3 61.8(8) .
C10 B6 B2 B7 101.7(8) .
C10 B6 B7 B10 39.2(6) .
C10 B6 B7 B2 -98.8(8) .
C10 B6 B7 B3 -60.9(8) .
C10 B6 B7 B8 0.8(8) .
C10 B5 B1 C9 -135.9(7) .
C10 B5 B1 B6 -35.8(6) .
C10 B5 B1 B2 -100.2(7) .
C10 B5 B9 B10 36.1(7) .
C10 B5 B9 B4 136.0(8) .
C10 B5 B9 B8 97.5(9) .
C10 B1 B2 C9 -99.2(7) .
C10 B1 B2 B6 39.2(7) .
C10 B1 B2 B3 -62.5(8) .
C10 B1 B2 B7 2.8(9) .
C11 C12 C13 C14 -176.3(7) .
C11 C12 C17 C16 176.5(5) .
C12 C13 C14 C15 -3.7(13) .
C12 C13 C14 C19 175.0(8) .
C13 C12 C17 C16 -3.8(9) .
C13 C14 C15 C16 3.1(12) .
C13 C14 C19 B12 -96.9(10) .
C13 C14 C19 B11 -169.4(9) .
C13 C14 C19 B13 -27.4(13) .
C13 C14 C19 B15 118.3(9) .
C13 C14 C19 B14 42.7(12) .
C14 C15 C16 C17 -2.9(11) .
C14 C15 C16 C18 176.6(7) .
C14 C19 B12 B16 -149.8(7) .
C14 C19 B12 B17 147.8(7) .
C14 C19 B12 B11 -113.1(8) .
C14 C19 B12 B13 108.5(8) .
C14 C19 B11 C20 -151.6(9) .
C14 C19 B11 B16 144.6(9) .
C14 C19 B11 B12 107.9(10) .
C14 C19 B11 B15 -109.1(9) .
C14 C19 B13 B17 -148.2(9) .
C14 C19 B13 B12 -108.6(9) .
C14 C19 B13 B18 149.0(9) .
C14 C19 B13 B14 109.6(9) .
C14 C19 B15 C20 151.6(8) .
C14 C19 B15 B19 -148.5(8) .
C14 C19 B15 B11 112.4(8) .
C14 C19 B15 B14 -110.7(9) .
C14 C19 B14 B19 150.5(8) .
C14 C19 B14 B18 -147.5(8) .
C14 C19 B14 B13 -108.3(8) .
C14 C19 B14 B15 111.6(8) .
C15 C14 C19 B12 81.7(10) .
C15 C14 C19 B11 9.2(14) .
C15 C14 C19 B13 151.2(9) .
C15 C14 C19 B15 -63.1(12) .
C15 C14 C19 B14 -138.6(9) .
C15 C16 C17 C12 3.4(9) .
C15 C16 C18 O7 -6.3(9) .
C15 C16 C18 O8 175.3(6) .
C17 C12 C13 C14 4.0(11) .
C17 C16 C18 O7 173.2(5) .
C17 C16 C18 O8 -5.2(9) .
C18 C16 C17 C12 -176.2(6) .
C19 C14 C15 C16 -175.5(8) .
C19 B12 B11 C20 -99.8(8) .
C19 B12 B11 B16 -138.9(8) .
C19 B12 B11 B15 -33.8(6) .
C19 B12 B13 B17 135.1(8) .
C19 B12 B13 B18 97.9(7) .
C19 B12 B13 B14 33.3(5) .
C19 B11 B15 C20 -133.0(7) .
C19 B11 B15 B19 -96.2(7) .
C19 B11 B15 B14 -36.0(5) .
C19 B13 B14 B19 98.7(7) .
C19 B13 B14 B18 135.7(7) .
C19 B13 B14 B15 35.9(5) .
C19 B15 B14 B19 -135.2(8) .
C19 B15 B14 B18 -100.3(8) .
C19 B15 B14 B13 -37.1(6) .
C20 B16 B17 B20 37.0(6) .
C20 B16 B17 B12 -99.4(8) .
C20 B16 B17 B18 0.6(8) .
C20 B16 B17 B13 -63.8(9) .
C20 B16 B20 B17 -136.6(8) .
C20 B16 B20 B19 -36.9(7) .
C20 B16 B20 B18 -100.5(9) .
C20 B16 B12 C19 -1.0(9) .
C20 B16 B12 B17 98.0(9) .
C20 B16 B12 B11 -37.2(7) .
C20 B16 B12 B13 63.2(9) .
C20 B16 B11 C19 99.5(8) .
C20 B16 B11 B12 136.3(9) .
C20 B16 B11 B15 35.2(7) .
C20 B20 B19 B18 -139.3(8) .
C20 B20 B19 B15 -34.7(7) .
C20 B20 B19 B14 -101.3(8) .
C20 B20 B18 B17 -100.5(9) .
C20 B20 B18 B19 36.5(7) .
C20 B20 B18 B13 -63.8(9) .
C20 B20 B18 B14 -1.0(10) .
C20 B19 B18 B17 2.1(9) .
C20 B19 B18 B20 -35.6(7) .
C20 B19 B18 B13 65.2(9) .
C20 B19 B18 B14 102.5(8) .
C20 B19 B15 C19 -97.5(8) .
C20 B19 B15 B11 -36.5(7) .
C20 B19 B15 B14 -134.6(9) .
C20 B19 B14 C19 2.4(10) .
C20 B19 B14 B18 -99.6(9) .
C20 B19 B14 B13 -62.5(9) .
C20 B19 B14 B15 41.3(7) .
C20 B11 B15 C19 133.0(7) .
C20 B11 B15 B19 36.9(7) .
C20 B11 B15 B14 97.0(7) .
C20 B15 B14 C19 96.7(7) .
C20 B15 B14 B19 -38.5(7) .
C20 B15 B14 B18 -3.7(9) .
C20 B15 B14 B13 59.6(8) .
C21 C22 C23 C24 -179.8(6) .
C21 C22 C27 C26 177.1(5) .
C22 C23 C24 C25 4.9(12) .
C22 C23 C24 C29 178.5(7) .
C23 C22 C27 C26 0.5(10) .
C23 C24 C25 C26 -3.5(12) .
C23 C24 C29 B25 -63.4(11) .
C23 C24 C29 B22 76.2(10) .
C23 C24 C29 B23 146.6(8) .
C23 C24 C29 B21 7.2(12) .
C23 C24 C29 B24 -137.9(8) .
C24 C25 C26 C27 0.8(11) .
C24 C25 C26 C28 177.7(6) .
C24 C29 B25 C30 150.7(7) .
C24 C29 B25 B21 109.4(8) .
C24 C29 B25 B24 -112.9(8) .
C24 C29 B25 B29 -150.6(7) .
C24 C29 B22 B27 146.2(7) .
C24 C29 B22 B26 -150.9(7) .
C24 C29 B22 B23 109.5(7) .
C24 C29 B22 B21 -110.8(7) .
C24 C29 B23 B27 -144.8(8) .
C24 C29 B23 B22 -107.5(8) .
C24 C29 B23 B28 149.9(7) .
C24 C29 B23 B24 114.2(8) .
C24 C29 B21 C30 -153.5(8) .
C24 C29 B21 B25 -110.4(8) .
C24 C29 B21 B22 106.2(8) .
C24 C29 B21 B26 145.9(8) .
C24 C29 B24 B25 110.8(8) .
C24 C29 B24 B23 -109.0(8) .
C24 C29 B24 B28 -144.9(8) .
C24 C29 B24 B29 150.0(8) .
C25 C24 C29 B25 110.3(9) .
C25 C24 C29 B22 -110.1(8) .
C25 C24 C29 B23 -39.7(11) .
C25 C24 C29 B21 -179.1(8) .
C25 C24 C29 B24 35.8(11) .
C25 C26 C27 C22 0.8(10) .
C25 C26 C28 O11 -5.0(9) .
C25 C26 C28 O12 175.7(6) .
C27 C22 C23 C24 -3.4(11) .
C27 C26 C28 O11 172.0(5) .
C27 C26 C28 O12 -7.4(9) .
C28 C26 C27 C22 -176.2(5) .
C29 C24 C25 C26 -177.3(7) .
C29 B25 B21 C30 131.3(7) .
C29 B25 B21 B22 34.4(6) .
C29 B25 B21 B26 99.6(7) .
C29 B25 B24 B23 -35.5(5) .
C29 B25 B24 B28 -99.4(8) .
C29 B25 B24 B29 -136.6(8) .
C29 B25 B29 C30 -95.9(8) .
C29 B25 B29 B28 0.7(9) .
C29 B25 B29 B24 36.4(6) .
C29 B25 B29 B30 -61.9(8) .
C29 B22 B26 C30 2.7(9) .
C29 B22 B26 B27 -100.6(7) .
C29 B22 B26 B21 39.3(6) .
C29 B22 B26 B30 -61.0(8) .
C29 B22 B23 B27 139.0(8) .
C29 B22 B23 B28 98.7(7) .
C29 B22 B23 B24 35.7(5) .
C29 B22 B21 C30 -99.3(7) .
C29 B22 B21 B25 -34.6(6) .
C29 B22 B21 B26 -135.6(7) .
C29 B23 B28 B27 103.2(7) .
C29 B23 B28 B24 -34.6(6) .
C29 B23 B28 B30 65.6(8) .
C29 B23 B28 B29 2.6(8) .
C29 B23 B24 B25 36.4(5) .
C29 B23 B24 B28 139.7(7) .
C29 B23 B24 B29 101.1(8) .
C29 B24 B29 C30 1.8(10) .
C29 B24 B29 B25 -39.5(7) .
C29 B24 B29 B28 100.5(8) .
C29 B24 B29 B30 63.9(9) .
C30 B25 B21 C29 -131.3(7) .
C30 B25 B21 B22 -96.9(8) .
C30 B25 B21 B26 -31.7(7) .
C30 B25 B24 C29 97.2(7) .
C30 B25 B24 B23 61.7(8) .
C30 B25 B24 B28 -2.2(9) .
C30 B25 B24 B29 -39.4(7) .
C30 B25 B29 B28 96.6(9) .
C30 B25 B29 B24 132.3(9) .
C30 B25 B29 B30 34.0(7) .
C30 B26 B21 C29 98.1(8) .
C30 B26 B21 B25 32.8(7) .
C30 B26 B21 B22 138.0(8) .
C30 B26 B30 B27 -136.4(8) .
C30 B26 B30 B28 -96.9(8) .
C30 B26 B30 B29 -32.8(7) .
C30 B30 B29 B25 -34.1(7) .
C30 B30 B29 B28 -134.0(8) .
C30 B30 B29 B24 -97.2(8) .
C31 C32 C33 C34 -179.8(7) .
C31 C32 C37 C36 -178.0(5) .
C32 C33 C34 C39 -172.5(8) .
C32 C33 C34 C35 -1.9(14) .
C33 C32 C37 C36 2.4(9) .
C33 C34 C39 B31 108.8(10) .
C33 C34 C39 B35 37.3(13) .
C33 C34 C39 B32 -178.9(9) .
C33 C34 C39 B33 -108.5(10) .
C33 C34 C39 B34 -34.4(13) .
C33 C34 C35 C36 1.9(14) .
C34 C39 B31 C40 -151.4(8) .
C34 C39 B31 B35 -109.7(9) .
C34 C39 B31 B32 107.7(8) .
C34 C39 B31 B36 148.6(8) .
C34 C39 B35 C40 154.2(10) .
C34 C39 B35 B31 111.1(10) .
C34 C39 B35 B39 -145.6(9) .
C34 C39 B35 B34 -107.6(9) .
C34 C39 B32 B31 -112.5(10) .
C34 C39 B32 B36 -153.0(10) .
C34 C39 B32 B37 145.4(10) .
C34 C39 B32 B33 105.8(10) .
C34 C39 B33 B32 -110.0(8) .
C34 C39 B33 B37 -149.4(7) .
C34 C39 B33 B38 147.0(8) .
C34 C39 B33 B34 110.7(8) .
C34 C39 B34 B35 111.6(10) .
C34 C39 B34 B39 153.6(9) .
C34 C39 B34 B38 -143.2(10) .
C34 C39 B34 B33 -107.3(10) .
C37 C32 C33 C34 -0.3(12) .
C37 C36 C38 O15 -173.3(5) .
C37 C36 C38 O16 6.8(8) .
C37 C36 C35 C34 0.3(11) .
C38 C36 C37 C32 175.5(5) .
C38 C36 C35 C34 -177.6(7) .
C39 C34 C35 C36 172.1(8) .
C39 B31 B35 C40 -130.8(10) .
C39 B31 B35 B39 -96.0(9) .
C39 B31 B35 B34 -34.5(7) .
C39 B31 B32 B36 133.8(8) .
C39 B31 B32 B37 98.5(8) .
C39 B31 B32 B33 33.7(6) .
C39 B31 B36 C40 95.9(9) .
C39 B31 B36 B32 -39.8(7) .
C39 B31 B36 B40 59.4(9) .
C39 B31 B36 B37 -4.1(10) .
C39 B35 B39 C40 -98.7(9) .
C39 B35 B39 B40 -62.6(9) .
C39 B35 B39 B38 -0.1(9) .
C39 B35 B39 B34 38.6(7) .
C39 B35 B34 B39 -135.1(7) .
C39 B35 B34 B38 -95.5(8) .
C39 B35 B34 B33 -33.0(6) .
C39 B32 B36 C40 1.6(10) .
C39 B32 B36 B31 40.3(7) .
C39 B32 B36 B40 -60.8(9) .
C39 B32 B36 B37 -99.9(8) .
C39 B32 B37 B40 59.7(9) .
C39 B32 B37 B36 98.7(9) .
C39 B32 B37 B38 -2.0(10) .
C39 B32 B37 B33 -38.3(7) .
C39 B32 B33 B37 135.7(8) .
C39 B32 B33 B38 98.2(8) .
C39 B32 B33 B34 35.6(6) .
C39 B33 B34 B35 34.3(7) .
C39 B33 B34 B39 101.3(10) .
C39 B33 B34 B38 138.6(9) .
C40 B31 B35 C39 130.8(10) .
C40 B31 B35 B39 34.8(8) .
C40 B31 B35 B34 96.3(11) .
C40 B31 B32 C39 -95.8(8) .
C40 B31 B32 B36 38.1(7) .
C40 B31 B32 B37 2.7(10) .
C40 B31 B32 B33 -62.0(9) .
C40 B31 B36 B32 -135.7(10) .
C40 B31 B36 B40 -36.5(8) .
C40 B31 B36 B37 -100.0(10) .
C40 B35 B39 B40 36.1(8) .
C40 B35 B39 B38 98.6(10) .
C40 B35 B39 B34 137.3(10) .
C40 B35 B34 C39 98.7(8) .
C40 B35 B34 B39 -36.5(7) .
C40 B35 B34 B38 3.2(10) .
C40 B35 B34 B33 65.6(9) .
C40 B40 B36 B31 36.5(8) .
C40 B40 B36 B32 98.5(9) .
C40 B40 B36 B37 137.5(9) .
C40 B40 B39 B35 -34.6(8) .
C40 B40 B39 B38 -134.8(10) .
C40 B40 B39 B34 -95.6(11) .
C40 B40 B37 B32 2.4(10) .
C40 B40 B37 B36 -37.3(7) .
C40 B40 B37 B38 101.6(9) .
C40 B40 B37 B33 63.6(9) .
C40 B40 B38 B39 40.5(8) .
C40 B40 B38 B37 -100.1(9) .
C40 B40 B38 B33 -61.6(9) .
C40 B40 B38 B34 2.8(10) .
C40 B36 B37 B32 -98.2(8) .
C40 B36 B37 B40 37.7(7) .
C40 B36 B37 B38 1.7(9) .
C40 B36 B37 B33 -60.7(9) .
C40 B39 B38 B40 -39.7(7) .
C40 B39 B38 B37 -4.8(10) .
C40 B39 B38 B33 58.5(10) .
C40 B39 B38 B34 96.6(11) .
C40 B39 B34 C39 -4.5(10) .
C40 B39 B34 B35 35.5(8) .
C40 B39 B34 B38 -101.0(9) .
C40 B39 B34 B33 -64.3(10) .
C42 N1 C41 O17 8.4(18) .
C43 N1 C41 O17 -173.4(11) .
C35 C34 C39 B31 -61.7(13) .
C35 C34 C39 B35 -133.1(10) .
C35 C34 C39 B32 10.6(14) .
C35 C34 C39 B33 81.1(12) .
C35 C34 C39 B34 155.2(9) .
C35 C36 C37 C32 -2.5(9) .
C35 C36 C38 O15 4.7(8) .
C35 C36 C38 O16 -175.3(6) .
B16 C20 B20 B17 38.8(7) .
B16 C20 B20 B19 139.1(8) .
B16 C20 B20 B18 102.8(8) .
B16 C20 B19 B20 -37.9(7) .
B16 C20 B19 B18 -1.8(9) .
B16 C20 B19 B15 104.5(8) .
B16 C20 B19 B14 62.6(9) .
B16 C20 B11 C19 -101.7(8) .
B16 C20 B11 B12 -38.7(7) .
B16 C20 B11 B15 -143.1(8) .
B16 C20 B15 C19 -5.3(9) .
B16 C20 B15 B19 -102.0(9) .
B16 C20 B15 B11 34.8(7) .
B16 C20 B15 B14 -63.6(9) .
B16 B17 B20 C20 -39.0(7) .
B16 B17 B20 B19 -102.3(8) .
B16 B17 B20 B18 -140.4(8) .
B16 B17 B12 C19 101.1(8) .
B16 B17 B12 B11 39.5(7) .
B16 B17 B12 B13 141.0(9) .
B16 B17 B18 B20 36.7(7) .
B16 B17 B18 B19 -1.8(9) .
B16 B17 B18 B13 -102.1(8) .
B16 B17 B18 B14 -64.7(8) .
B16 B17 B13 C19 3.4(10) .
B16 B17 B13 B12 -35.8(8) .
B16 B17 B13 B18 102.7(9) .
B16 B17 B13 B14 64.2(9) .
B16 B20 B19 C20 37.1(7) .
B16 B20 B19 B18 -102.2(8) .
B16 B20 B19 B15 2.4(10) .
B16 B20 B19 B14 -64.2(9) .
B16 B20 B18 B17 -35.9(7) .
B16 B20 B18 B19 101.1(8) .
B16 B20 B18 B13 0.8(10) .
B16 B20 B18 B14 63.6(9) .
B16 B12 B11 C19 138.9(8) .
B16 B12 B11 C20 39.1(7) .
B16 B12 B11 B15 105.1(8) .
B16 B12 B13 C19 -100.3(8) .
B16 B12 B13 B17 34.8(7) .
B16 B12 B13 B18 -2.5(10) .
B16 B12 B13 B14 -67.1(8) .
B16 B11 B15 C19 98.5(8) .
B16 B11 B15 C20 -34.6(7) .
B16 B11 B15 B19 2.3(10) .
B16 B11 B15 B14 62.4(8) .
B17 B16 B20 C20 136.6(8) .
B17 B16 B20 B19 99.7(8) .
B17 B16 B20 B18 36.1(7) .
B17 B16 B12 C19 -99.0(8) .
B17 B16 B12 B11 -135.2(9) .
B17 B16 B12 B13 -34.8(7) .
B17 B16 B11 C19 2.7(10) .
B17 B16 B11 C20 -96.8(9) .
B17 B16 B11 B12 39.4(7) .
B17 B16 B11 B15 -61.7(9) .
B17 B20 B19 C20 100.8(8) .
B17 B20 B19 B18 -38.5(7) .
B17 B20 B19 B15 66.1(9) .
B17 B20 B19 B14 -0.5(10) .
B17 B20 B18 B19 137.0(8) .
B17 B20 B18 B13 36.7(7) .
B17 B20 B18 B14 99.5(8) .
B17 B12 B11 C19 99.8(8) .
B17 B12 B11 C20 0.0(10) .
B17 B12 B11 B16 -39.1(7) .
B17 B12 B11 B15 66.0(8) .
B17 B12 B13 C19 -135.1(8) .
B17 B12 B13 B18 -37.3(7) .
B17 B12 B13 B14 -101.9(8) .
B17 B18 B13 C19 99.7(8) .
B17 B18 B13 B12 37.3(7) .
B17 B18 B13 B14 137.6(9) .
B17 B18 B14 C19 2.7(9) .
B17 B18 B14 B19 100.1(9) .
B17 B18 B14 B13 -37.7(7) .
B17 B18 B14 B15 65.3(9) .
B17 B13 B14 C19 -97.6(7) .
B17 B13 B14 B19 1.1(9) .
B17 B13 B14 B18 38.1(7) .
B17 B13 B14 B15 -61.7(8) .
B10 C10 B6 B1 -140.1(7) .
B10 C10 B6 B2 -101.7(8) .
B10 C10 B6 B7 -39.2(6) .
B10 C10 B5 C9 60.9(8) .
B10 C10 B5 B4 0.2(10) .
B10 C10 B5 B1 98.7(8) .
B10 C10 B5 B9 -37.9(7) .
B10 C10 B1 C9 -67.7(8) .
B10 C10 B1 B6 35.0(6) .
B10 C10 B1 B5 -106.6(8) .
B10 C10 B1 B2 -3.5(9) .
B10 C10 B9 B4 101.5(8) .
B10 C10 B9 B5 140.1(7) .
B10 C10 B9 B8 38.0(6) .
B10 B6 B1 C9 63.2(8) .
B10 B6 B1 C10 -35.9(6) .
B10 B6 B1 B5 -0.8(9) .
B10 B6 B1 B2 101.0(8) .
B10 B6 B2 C9 -65.6(8) .
B10 B6 B2 B1 -100.9(8) .
B10 B6 B2 B3 -2.0(9) .
B10 B6 B2 B7 37.9(7) .
B10 B6 B7 B2 -137.9(8) .
B10 B6 B7 B3 -100.0(8) .
B10 B6 B7 B8 -38.4(6) .
B10 B7 B8 B4 -101.9(8) .
B10 B7 B8 B3 -138.7(8) .
B10 B7 B8 B9 -37.6(6) .
B10 B8 B9 C10 -39.2(6) .
B10 B8 B9 B4 -139.0(8) .
B10 B8 B9 B5 -101.1(8) .
B27 B22 B26 C30 103.2(8) .
B27 B22 B26 B21 139.9(8) .
B27 B22 B26 B30 39.6(7) .
B27 B22 B23 C29 -139.0(8) .
B27 B22 B23 B28 -40.3(7) .
B27 B22 B23 B24 -103.3(8) .
B27 B22 B21 C29 99.4(7) .
B27 B22 B21 C30 0.1(9) .
B27 B22 B21 B25 64.8(8) .
B27 B22 B21 B26 -36.2(7) .
B27 B26 B21 C29 -3.5(10) .
B27 B26 B21 C30 -101.6(9) .
B27 B26 B21 B25 -68.8(9) .
B27 B26 B21 B22 36.4(7) .
B27 B26 B30 C30 136.4(8) .
B27 B26 B30 B28 39.6(7) .
B27 B26 B30 B29 103.7(8) .
B27 B23 B28 B24 -137.8(8) .
B27 B23 B28 B30 -37.6(7) .
B27 B23 B28 B29 -100.6(8) .
B27 B23 B24 C29 -100.9(7) .
B27 B23 B24 B25 -64.4(8) .
B27 B23 B24 B28 38.8(6) .
B27 B23 B24 B29 0.2(9) .
B27 B28 B24 C29 -1.4(9) .
B27 B28 B24 B25 63.7(9) .
B27 B28 B24 B23 -37.1(7) .
B27 B28 B24 B29 100.6(8) .
B27 B28 B30 C30 -98.7(8) .
B27 B28 B30 B26 -38.5(6) .
B27 B28 B30 B29 -137.4(8) .
B27 B28 B29 C30 -1.6(8) .
B27 B28 B29 B25 -64.2(8) .
B27 B28 B29 B24 -100.0(7) .
B27 B28 B29 B30 38.2(6) .
B27 B30 B29 C30 95.0(8) .
B27 B30 B29 B25 60.9(9) .
B27 B30 B29 B28 -39.0(7) .
B27 B30 B29 B24 -2.2(9) .
B31 C39 B35 C40 43.1(8) .
B31 C39 B35 B39 103.3(8) .
B31 C39 B35 B34 141.3(9) .
B31 C39 B32 B36 -40.5(7) .
B31 C39 B32 B37 -102.1(9) .
B31 C39 B32 B33 -141.7(8) .
B31 C39 B33 B32 36.1(7) .
B31 C39 B33 B37 -3.3(9) .
B31 C39 B33 B38 -66.9(9) .
B31 C39 B33 B34 -103.2(8) .
B31 C39 B34 B35 -35.3(8) .
B31 C39 B34 B39 6.7(10) .
B31 C39 B34 B38 70.0(9) .
B31 C39 B34 B33 105.9(8) .
B31 C40 B35 C39 -42.7(8) .
B31 C40 B35 B39 -140.4(10) .
B31 C40 B35 B34 -104.0(9) .
B31 C40 B40 B36 -38.5(8) .
B31 C40 B40 B39 105.7(11) .
B31 C40 B40 B37 -0.7(11) .
B31 C40 B40 B38 64.6(10) .
B31 C40 B36 B32 38.4(8) .
B31 C40 B36 B40 139.0(9) .
B31 C40 B36 B37 101.2(9) .
B31 C40 B39 B35 37.2(8) .
B31 C40 B39 B40 -101.7(10) .
B31 C40 B39 B38 -62.0(11) .
B31 C40 B39 B34 0.9(11) .
B31 B35 B39 C40 -36.0(8) .
B31 B35 B39 B40 0.1(11) .
B31 B35 B39 B38 62.7(10) .
B31 B35 B39 B34 101.3(9) .
B31 B35 B34 C39 34.9(7) .
B31 B35 B34 B39 -100.2(9) .
B31 B35 B34 B38 -60.5(10) .
B31 B35 B34 B33 1.9(10) .
B31 B32 B36 C40 -38.7(8) .
B31 B32 B36 B40 -101.1(9) .
B31 B32 B36 B37 -140.2(9) .
B31 B32 B37 B40 -3.2(10) .
B31 B32 B37 B36 35.8(8) .
B31 B32 B37 B38 -64.8(9) .
B31 B32 B37 B33 -101.1(9) .
B31 B32 B33 C39 -34.3(6) .
B31 B32 B33 B37 101.4(8) .
B31 B32 B33 B38 63.9(9) .
B31 B32 B33 B34 1.3(9) .
B31 B36 B37 B32 -35.2(7) .
B31 B36 B37 B40 100.6(9) .
B31 B36 B37 B38 64.7(9) .
B31 B36 B37 B33 2.3(10) .
B25 C29 B22 B27 -69.9(8) .
B25 C29 B22 B26 -7.0(8) .
B25 C29 B22 B23 -106.6(7) .
B25 C29 B22 B21 33.1(6) .
B25 C29 B23 B27 63.0(9) .
B25 C29 B23 B22 100.3(7) .
B25 C29 B23 B28 -2.3(8) .
B25 C29 B23 B24 -38.0(6) .
B25 C29 B21 C30 -43.0(6) .
B25 C29 B21 B22 -143.3(7) .
B25 C29 B21 B26 -103.7(8) .
B25 C29 B24 B23 140.2(7) .
B25 C29 B24 B28 104.3(7) .
B25 C29 B24 B29 39.3(7) .
B25 C30 B26 B27 66.9(9) .
B25 C30 B26 B22 2.7(10) .
B25 C30 B26 B21 -33.6(7) .
B25 C30 B26 B30 106.9(8) .
B25 C30 B21 C29 43.3(6) .
B25 C30 B21 B22 107.0(8) .
B25 C30 B21 B26 144.4(8) .
B25 C30 B30 B27 -67.2(9) .
B25 C30 B30 B26 -104.7(9) .
B25 C30 B30 B28 -3.7(10) .
B25 C30 B30 B29 37.0(8) .
B25 C30 B29 B28 -102.9(7) .
B25 C30 B29 B24 -41.2(7) .
B25 C30 B29 B30 -142.4(8) .
B25 B24 B29 C30 41.3(7) .
B25 B24 B29 B28 140.0(8) .
B25 B24 B29 B30 103.4(8) .
B20 C20 B16 B17 -37.2(6) .
B20 C20 B16 B12 -99.4(8) .
B20 C20 B16 B11 -137.7(8) .
B20 C20 B19 B18 36.1(7) .
B20 C20 B19 B15 142.4(8) .
B20 C20 B19 B14 100.5(9) .
B20 C20 B11 C19 -62.7(9) .
B20 C20 B11 B16 39.0(7) .
B20 C20 B11 B12 0.2(10) .
B20 C20 B11 B15 -104.1(9) .
B20 C20 B15 C19 61.5(9) .
B20 C20 B15 B19 -35.3(7) .
B20 C20 B15 B11 101.6(9) .
B20 C20 B15 B14 3.2(10) .
B20 B16 B17 B12 -136.4(8) .
B20 B16 B17 B18 -36.3(7) .
B20 B16 B17 B13 -100.7(9) .
B20 B16 B12 C19 -61.4(8) .
B20 B16 B12 B17 37.7(7) .
B20 B16 B12 B11 -97.6(8) .
B20 B16 B12 B13 2.9(10) .
B20 B16 B11 C19 63.5(9) .
B20 B16 B11 C20 -36.0(7) .
B20 B16 B11 B12 100.2(8) .
B20 B16 B11 B15 -0.9(10) .
B20 B17 B12 C19 61.4(9) .
B20 B17 B12 B16 -39.8(7) .
B20 B17 B12 B11 -0.3(10) .
B20 B17 B12 B13 101.3(9) .
B20 B17 B18 B19 -38.5(6) .
B20 B17 B18 B13 -138.9(8) .
B20 B17 B18 B14 -101.4(8) .
B20 B17 B13 C19 -62.2(9) .
B20 B17 B13 B12 -101.4(9) .
B20 B17 B13 B18 37.1(7) .
B20 B17 B13 B14 -1.4(9) .
B20 B19 B18 B17 37.7(6) .
B20 B19 B18 B13 100.8(8) .
B20 B19 B18 B14 138.1(8) .
B20 B19 B15 C19 -63.9(9) .
B20 B19 B15 C20 33.6(7) .
B20 B19 B15 B11 -2.8(9) .
B20 B19 B15 B14 -101.0(9) .
B20 B19 B14 C19 64.5(9) .
B20 B19 B14 B18 -37.5(7) .
B20 B19 B14 B13 -0.3(9) .
B20 B19 B14 B15 103.4(9) .
B20 B18 B13 C19 63.5(9) .
B20 B18 B13 B17 -36.3(7) .
B20 B18 B13 B12 1.1(10) .
B20 B18 B13 B14 101.3(8) .
B20 B18 B14 C19 -59.6(9) .
B20 B18 B14 B19 37.9(7) .
B20 B18 B14 B13 -100.0(9) .
B20 B18 B14 B15 3.0(10) .
B19 C20 B16 B17 0.7(9) .
B19 C20 B16 B20 37.9(7) .
B19 C20 B16 B12 -61.4(8) .
B19 C20 B16 B11 -99.8(8) .
B19 C20 B20 B16 -139.1(8) .
B19 C20 B20 B17 -100.4(9) .
B19 C20 B20 B18 -36.3(7) .
B19 C20 B11 C19 2.7(10) .
B19 C20 B11 B16 104.4(9) .
B19 C20 B11 B12 65.7(9) .
B19 C20 B11 B15 -38.7(7) .
B19 C20 B15 C19 96.7(8) .
B19 C20 B15 B11 136.8(9) .
B19 C20 B15 B14 38.4(7) .
B19 B20 B18 B17 -137.0(8) .
B19 B20 B18 B13 -100.3(8) .
B19 B20 B18 B14 -37.5(7) .
B19 B18 B13 C19 -0.5(10) .
B19 B18 B13 B17 -100.2(9) .
B19 B18 B13 B12 -62.9(9) .
B19 B18 B13 B14 37.4(7) .
B19 B18 B14 C19 -97.5(8) .
B19 B18 B14 B13 -137.9(9) .
B19 B18 B14 B15 -34.9(8) .
B19 B15 B14 C19 135.2(8) .
B19 B15 B14 B18 34.8(7) .
B19 B15 B14 B13 98.1(8) .
B4 C9 B5 C10 -98.5(7) .
B4 C9 B5 B1 -136.4(7) .
B4 C9 B5 B9 -38.0(6) .
B4 C9 B1 C10 1.4(8) .
B4 C9 B1 B6 -63.6(9) .
B4 C9 B1 B5 40.2(6) .
B4 C9 B1 B2 -100.9(7) .
B4 C9 B2 B6 66.8(8) .
B4 C9 B2 B1 103.1(7) .
B4 C9 B2 B3 -35.9(6) .
B4 C9 B2 B7 4.3(8) .
B4 C9 B3 B2 140.5(7) .
B4 C9 B3 B7 102.0(8) .
B4 C9 B3 B8 40.1(6) .
B4 B5 B1 C9 -37.4(5) .
B4 B5 B1 C10 98.5(7) .
B4 B5 B1 B6 62.7(7) .
B4 B5 B1 B2 -1.7(8) .
B4 B5 B9 C10 -136.0(8) .
B4 B5 B9 B10 -99.9(8) .
B4 B5 B9 B8 -38.4(7) .
B4 B3 B7 B10 -0.6(9) .
B4 B3 B7 B6 61.6(9) .
B4 B3 B7 B2 100.7(8) .
B4 B3 B7 B8 -37.0(7) .
B4 B3 B8 B10 101.5(8) .
B4 B3 B8 B7 139.6(8) .
B4 B3 B8 B9 34.9(7) .
B4 B8 B9 C10 99.8(7) .
B4 B8 B9 B10 139.0(8) .
B4 B8 B9 B5 37.9(7) .
B6 C10 B10 B7 38.7(7) .
B6 C10 B10 B8 101.0(8) .
B6 C10 B10 B9 139.7(8) .
B6 C10 B5 C9 -2.4(9) .
B6 C10 B5 B4 -63.2(9) .
B6 C10 B5 B1 35.4(7) .
B6 C10 B5 B9 -101.2(8) .
B6 C10 B1 C9 -102.7(7) .
B6 C10 B1 B5 -141.6(8) .
B6 C10 B1 B2 -38.5(7) .
B6 C10 B9 B10 -35.6(6) .
B6 C10 B9 B4 65.9(8) .
B6 C10 B9 B5 104.5(7) .
B6 C10 B9 B8 2.4(8) .
B6 B10 B7 B2 38.1(7) .
B6 B10 B7 B3 99.8(7) .
B6 B10 B7 B8 136.0(8) .
B6 B10 B8 B4 64.3(9) .
B6 B10 B8 B3 -0.2(9) .
B6 B10 B8 B7 -38.8(7) .
B6 B10 B8 B9 101.2(8) .
B6 B10 B9 C10 36.4(7) .
B6 B10 B9 B4 -62.1(8) .
B6 B10 B9 B5 0.9(9) .
B6 B10 B9 B8 -99.1(8) .
B6 B1 B2 C9 -138.4(8) .
B6 B1 B2 B3 -101.7(8) .
B6 B1 B2 B7 -36.4(7) .
B6 B2 B3 C9 -97.6(7) .
B6 B2 B3 B4 -62.9(8) .
B6 B2 B3 B7 38.8(7) .
B6 B2 B3 B8 1.8(9) .
B6 B2 B7 B10 -37.3(7) .
B6 B2 B7 B3 -136.4(8) .
B6 B2 B7 B8 -99.6(8) .
B6 B7 B8 B10 38.4(6) .
B6 B7 B8 B4 -63.5(8) .
B6 B7 B8 B3 -100.3(7) .
B6 B7 B8 B9 0.8(9) .
B35 C39 B31 C40 -41.6(7) .
B35 C39 B31 B32 -142.6(9) .
B35 C39 B31 B36 -101.7(9) .
B35 C39 B32 B31 34.4(8) .
B35 C39 B32 B36 -6.1(10) .
B35 C39 B32 B37 -67.7(10) .
B35 C39 B32 B33 -107.3(8) .
B35 C39 B33 B32 102.1(8) .
B35 C39 B33 B37 62.7(9) .
B35 C39 B33 B38 -0.9(10) .
B35 C39 B33 B34 -37.2(7) .
B35 C39 B34 B39 42.0(9) .
B35 C39 B34 B38 105.3(10) .
B35 C39 B34 B33 141.2(8) .
B35 C40 B31 C39 42.3(8) .
B35 C40 B31 B32 103.1(9) .
B35 C40 B31 B36 142.6(11) .
B35 C40 B40 B36 -104.1(9) .
B35 C40 B40 B39 40.2(9) .
B35 C40 B40 B37 -66.2(10) .
B35 C40 B40 B38 -0.9(11) .
B35 C40 B36 B31 -34.8(9) .
B35 C40 B36 B32 3.6(13) .
B35 C40 B36 B40 104.2(12) .
B35 C40 B36 B37 66.4(11) .
B35 C40 B39 B40 -139.0(9) .
B35 C40 B39 B38 -99.3(8) .
B35 C40 B39 B34 -36.4(7) .
B35 B31 B32 C39 -33.9(7) .
B35 B31 B32 B36 100.0(9) .
B35 B31 B32 B37 64.6(9) .
B35 B31 B32 B33 -0.1(10) .
B35 B31 B36 C40 33.1(9) .
B35 B31 B36 B32 -102.6(9) .
B35 B31 B36 B40 -3.4(11) .
B35 B31 B36 B37 -66.9(10) .
B35 B39 B38 B40 -98.7(9) .
B35 B39 B38 B37 -63.8(8) .
B35 B39 B38 B33 -0.5(10) .
B35 B39 B38 B34 37.6(7) .
B35 B39 B34 C39 -40.0(7) .
B35 B39 B34 B38 -136.5(9) .
B35 B39 B34 B33 -99.9(9) .
B5 C9 B4 B3 140.8(7) .
B5 C9 B4 B8 102.1(7) .
B5 C9 B4 B9 39.6(6) .
B5 C9 B1 C10 -38.9(6) .
B5 C9 B1 B6 -103.9(8) .
B5 C9 B1 B2 -141.2(7) .
B5 C9 B2 B6 0.3(9) .
B5 C9 B2 B1 36.6(6) .
B5 C9 B2 B3 -102.3(7) .
B5 C9 B2 B7 -62.2(8) .
B5 C9 B3 B4 -36.8(6) .
B5 C9 B3 B2 103.6(7) .
B5 C9 B3 B7 65.1(9) .
B5 C9 B3 B8 3.3(9) .
B5 C10 B10 B6 -101.5(8) .
B5 C10 B10 B7 -62.8(9) .
B5 C10 B10 B8 -0.6(10) .
B5 C10 B10 B9 38.2(7) .
B5 C10 B6 B10 104.4(8) .
B5 C10 B6 B1 -35.7(7) .
B5 C10 B6 B2 2.7(10) .
B5 C10 B6 B7 65.2(8) .
B5 C10 B1 C9 38.9(6) .
B5 C10 B1 B6 141.6(8) .
B5 C10 B1 B2 103.1(7) .
B5 C10 B9 B10 -140.1(7) .
B5 C10 B9 B4 -38.5(7) .
B5 C10 B9 B8 -102.0(7) .
B5 B4 B3 C9 35.4(5) .
B5 B4 B3 B2 -0.6(8) .
B5 B4 B3 B7 -63.7(8) .
B5 B4 B3 B8 -99.7(7) .
B5 B4 B8 B10 -0.6(10) .
B5 B4 B8 B3 102.6(8) .
B5 B4 B8 B7 64.9(9) .
B5 B4 B8 B9 -38.7(7) .
B5 B4 B9 C10 38.3(7) .
B5 B4 B9 B10 101.7(8) .
B5 B4 B9 B8 137.4(8) .
B5 B1 B2 C9 -35.3(5) .
B5 B1 B2 B6 103.1(8) .
B5 B1 B2 B3 1.4(8) .
B5 B1 B2 B7 66.7(8) .
B22 C29 B25 C30 8.2(8) .
B22 C29 B25 B21 -33.0(6) .
B22 C29 B25 B24 104.7(7) .
B22 C29 B25 B29 67.0(8) .
B22 C29 B23 B27 -37.2(7) .
B22 C29 B23 B28 -102.6(7) .
B22 C29 B23 B24 -138.3(7) .
B22 C29 B21 C30 100.3(8) .
B22 C29 B21 B25 143.3(7) .
B22 C29 B21 B26 39.6(7) .
B22 C29 B24 B25 -101.5(7) .
B22 C29 B24 B23 38.8(6) .
B22 C29 B24 B28 2.9(9) .
B22 C29 B24 B29 -62.2(9) .
B22 B27 B26 C30 -98.0(8) .
B22 B27 B26 B21 -35.2(7) .
B22 B27 B26 B30 -137.2(8) .
B22 B27 B23 C29 37.1(7) .
B22 B27 B23 B28 136.1(8) .
B22 B27 B23 B24 98.1(8) .
B22 B27 B28 B23 -38.2(6) .
B22 B27 B28 B24 -0.4(9) .
B22 B27 B28 B30 99.8(8) .
B22 B27 B28 B29 61.8(8) .
B22 B27 B30 C30 0.5(8) .
B22 B27 B30 B26 37.5(6) .
B22 B27 B30 B28 -98.5(7) .
B22 B27 B30 B29 -59.5(8) .
B22 B26 B21 C29 -39.9(7) .
B22 B26 B21 C30 -138.0(8) .
B22 B26 B21 B25 -105.1(8) .
B22 B26 B30 C30 97.3(8) .
B22 B26 B30 B27 -39.1(7) .
B22 B26 B30 B28 0.4(10) .
B22 B26 B30 B29 64.5(9) .
B22 B23 B28 B27 39.7(7) .
B22 B23 B28 B24 -98.1(8) .
B22 B23 B28 B30 2.1(9) .
B22 B23 B28 B29 -60.9(8) .
B22 B23 B24 C29 -37.0(5) .
B22 B23 B24 B25 -0.6(8) .
B22 B23 B24 B28 102.7(7) .
B22 B23 B24 B29 64.1(8) .
B1 C9 B4 B5 -40.1(6) .
B1 C9 B4 B3 100.7(7) .
B1 C9 B4 B8 61.9(8) .
B1 C9 B4 B9 -0.5(9) .
B1 C9 B5 C10 38.0(6) .
B1 C9 B5 B4 136.4(7) .
B1 C9 B5 B9 98.4(7) .
B1 C9 B2 B6 -36.3(6) .
B1 C9 B2 B3 -138.9(7) .
B1 C9 B2 B7 -98.8(7) .
B1 C9 B3 B4 -102.8(7) .
B1 C9 B3 B2 37.6(7) .
B1 C9 B3 B7 -0.9(9) .
B1 C9 B3 B8 -62.7(8) .
B1 C10 B10 B6 -35.9(6) .
B1 C10 B10 B7 2.9(9) .
B1 C10 B10 B8 65.1(9) .
B1 C10 B10 B9 103.9(8) .
B1 C10 B6 B10 140.1(7) .
B1 C10 B6 B2 38.4(7) .
B1 C10 B6 B7 100.9(7) .
B1 C10 B5 C9 -37.8(6) .
B1 C10 B5 B4 -98.5(7) .
B1 C10 B5 B9 -136.6(8) .
B1 C10 B9 B10 -100.2(8) .
B1 C10 B9 B4 1.4(9) .
B1 C10 B9 B5 39.9(6) .
B1 C10 B9 B8 -62.1(8) .
B1 B6 B2 C9 35.4(6) .
B1 B6 B2 B3 98.9(8) .
B1 B6 B2 B7 138.9(8) .
B1 B6 B7 B10 100.6(8) .
B1 B6 B7 B2 -37.3(7) .
B1 B6 B7 B3 0.6(10) .
B1 B6 B7 B8 62.3(9) .
B1 B5 B9 C10 -37.4(6) .
B1 B5 B9 B10 -1.4(8) .
B1 B5 B9 B4 98.5(8) .
B1 B5 B9 B8 60.1(8) .
B1 B2 B3 C9 -35.2(5) .
B1 B2 B3 B4 -0.5(8) .
B1 B2 B3 B7 101.2(7) .
B1 B2 B3 B8 64.2(8) .
B1 B2 B7 B10 -1.0(9) .
B1 B2 B7 B6 36.3(7) .
B1 B2 B7 B3 -100.0(8) .
B1 B2 B7 B8 -63.3(8) .
B12 C19 B11 C20 100.6(8) .
B12 C19 B11 B16 36.7(7) .
B12 C19 B11 B15 143.0(7) .
B12 C19 B13 B17 -39.6(7) .
B12 C19 B13 B18 -102.4(8) .
B12 C19 B13 B14 -141.8(7) .
B12 C19 B15 C20 4.6(9) .
B12 C19 B15 B19 64.5(9) .
B12 C19 B15 B11 -34.6(7) .
B12 C19 B15 B14 102.3(7) .
B12 C19 B14 B19 -66.5(8) .
B12 C19 B14 B18 -4.5(9) .
B12 C19 B14 B13 34.7(6) .
B12 C19 B14 B15 -105.5(7) .
B12 B16 B17 B20 136.4(8) .
B12 B16 B17 B18 100.1(8) .
B12 B16 B17 B13 35.6(8) .
B12 B16 B20 C20 98.2(8) .
B12 B16 B20 B17 -38.3(7) .
B12 B16 B20 B19 61.4(9) .
B12 B16 B20 B18 -2.2(10) .
B12 B16 B11 C19 -36.7(7) .
B12 B16 B11 C20 -136.3(9) .
B12 B16 B11 B15 -101.1(9) .
B12 B17 B20 C20 0.4(10) .
B12 B17 B20 B16 39.4(7) .
B12 B17 B20 B19 -62.9(9) .
B12 B17 B20 B18 -101.0(8) .
B12 B17 B18 B20 101.5(8) .
B12 B17 B18 B19 63.0(9) .
B12 B17 B18 B13 -37.4(7) .
B12 B17 B18 B14 0.1(10) .
B12 B17 B13 C19 39.2(7) .
B12 B17 B13 B18 138.5(9) .
B12 B17 B13 B14 99.9(8) .
B12 B11 B15 C19 33.7(6) .
B12 B11 B15 C20 -99.3(8) .
B12 B11 B15 B19 -62.5(8) .
B12 B11 B15 B14 -2.3(8) .
B12 B13 B14 C19 -33.9(5) .
B12 B13 B14 B19 64.8(8) .
B12 B13 B14 B18 101.8(8) .
B12 B13 B14 B15 1.9(8) .
B18 B17 B20 C20 101.4(8) .
B18 B17 B20 B16 140.4(8) .
B18 B17 B20 B19 38.1(7) .
B18 B17 B12 C19 -2.7(9) .
B18 B17 B12 B16 -103.9(9) .
B18 B17 B12 B11 -64.4(9) .
B18 B17 B12 B13 37.2(7) .
B18 B17 B13 C19 -99.3(8) .
B18 B17 B13 B12 -138.5(9) .
B18 B17 B13 B14 -38.6(7) .
B18 B20 B19 C20 139.3(8) .
B18 B20 B19 B15 104.6(8) .
B18 B20 B19 B14 38.0(7) .
B18 B19 B15 C19 0.5(10) .
B18 B19 B15 C20 98.0(10) .
B18 B19 B15 B11 61.6(9) .
B18 B19 B15 B14 -36.6(8) .
B18 B19 B14 C19 102.0(8) .
B18 B19 B14 B13 37.1(7) .
B18 B19 B14 B15 140.8(9) .
B18 B13 B14 C19 -135.7(7) .
B18 B13 B14 B19 -37.0(7) .
B18 B13 B14 B15 -99.9(7) .
B2 C9 B4 B5 -106.0(6) .
B2 C9 B4 B3 34.8(6) .
B2 C9 B4 B8 -4.0(8) .
B2 C9 B4 B9 -66.4(8) .
B2 C9 B5 C10 1.3(8) .
B2 C9 B5 B4 99.7(7) .
B2 C9 B5 B1 -36.7(6) .
B2 C9 B5 B9 61.7(8) .
B2 C9 B1 C10 102.3(7) .
B2 C9 B1 B6 37.3(7) .
B2 C9 B1 B5 141.2(7) .
B2 C9 B3 B4 -140.5(7) .
B2 C9 B3 B7 -38.5(6) .
B2 C9 B3 B8 -100.3(8) .
B2 B6 B1 C9 -37.8(7) .
B2 B6 B1 C10 -137.0(8) .
B2 B6 B1 B5 -101.8(8) .
B2 B6 B7 B10 137.9(8) .
B2 B6 B7 B3 37.9(7) .
B2 B6 B7 B8 99.6(8) .
B2 B3 B7 B10 -101.3(8) .
B2 B3 B7 B6 -39.1(7) .
B2 B3 B7 B8 -137.7(8) .
B2 B3 B8 B10 -1.0(9) .
B2 B3 B8 B4 -102.4(8) .
B2 B3 B8 B7 37.2(7) .
B2 B3 B8 B9 -67.6(9) .
B2 B7 B8 B10 102.1(7) .
B2 B7 B8 B4 0.3(9) .
B2 B7 B8 B3 -36.6(6) .
B2 B7 B8 B9 64.5(8) .
B26 C30 B25 C29 -6.8(10) .
B26 C30 B25 B21 34.6(8) .
B26 C30 B25 B24 -65.1(9) .
B26 C30 B25 B29 -105.8(10) .
B26 C30 B21 C29 -101.0(8) .
B26 C30 B21 B25 -144.4(8) .
B26 C30 B21 B22 -37.3(7) .
B26 C30 B30 B27 37.6(7) .
B26 C30 B30 B28 101.1(8) .
B26 C30 B30 B29 141.7(8) .
B26 C30 B29 B25 105.7(8) .
B26 C30 B29 B28 2.8(9) .
B26 C30 B29 B24 64.5(9) .
B26 C30 B29 B30 -36.7(7) .
B26 B27 B22 C29 100.3(8) .
B26 B27 B22 B23 136.4(9) .
B26 B27 B22 B21 36.9(7) .
B26 B27 B23 C29 -1.0(10) .
B26 B27 B23 B22 -38.1(7) .
B26 B27 B23 B28 98.0(8) .
B26 B27 B23 B24 60.1(9) .
B26 B27 B28 B23 -99.9(7) .
B26 B27 B28 B24 -62.2(8) .
B26 B27 B28 B30 38.0(6) .
B26 B27 B28 B29 0.1(8) .
B26 B27 B30 C30 -37.0(6) .
B26 B27 B30 B28 -136.0(7) .
B26 B27 B30 B29 -96.9(8) .
B26 B22 B23 C29 -100.6(7) .
B26 B22 B23 B27 38.4(7) .
B26 B22 B23 B28 -1.8(9) .
B26 B22 B23 B24 -64.9(8) .
B26 B22 B21 C29 135.6(7) .
B26 B22 B21 C30 36.3(7) .
B26 B22 B21 B25 101.0(8) .
B26 B30 B29 C30 33.0(7) .
B26 B30 B29 B25 -1.2(9) .
B26 B30 B29 B28 -101.1(8) .
B26 B30 B29 B24 -64.2(9) .
B32 C39 B31 C40 100.9(8) .
B32 C39 B31 B35 142.6(9) .
B32 C39 B31 B36 40.9(7) .
B32 C39 B35 C40 8.2(12) .
B32 C39 B35 B31 -35.0(8) .
B32 C39 B35 B39 68.3(9) .
B32 C39 B35 B34 106.4(8) .
B32 C39 B33 B37 -39.4(7) .
B32 C39 B33 B38 -103.0(9) .
B32 C39 B33 B34 -139.3(8) .
B32 C39 B34 B35 -102.3(8) .
B32 C39 B34 B39 -60.3(10) .
B32 C39 B34 B38 3.0(11) .
B32 C39 B34 B33 38.9(8) .
B32 B31 B35 C39 33.4(7) .
B32 B31 B35 C40 -97.4(9) .
B32 B31 B35 B39 -62.6(9) .
B32 B31 B35 B34 -1.1(10) .
B32 B31 B36 C40 135.7(10) .
B32 B31 B36 B40 99.2(9) .
B32 B31 B36 B37 35.7(8) .
B32 B36 B37 B40 135.9(8) .
B32 B36 B37 B38 99.9(8) .
B32 B36 B37 B33 37.5(7) .
B32 B37 B38 B40 100.5(9) .
B32 B37 B38 B39 66.0(9) .
B32 B37 B38 B33 -35.9(8) .
B32 B37 B38 B34 3.8(11) .
B32 B37 B33 C39 39.2(7) .
B32 B37 B33 B38 138.8(9) .
B32 B37 B33 B34 100.6(9) .
B32 B33 B34 C39 -36.2(6) .
B32 B33 B34 B35 -1.9(9) .
B32 B33 B34 B39 65.1(10) .
B32 B33 B34 B38 102.4(9) .
B40 C40 B31 C39 -62.1(10) .
B40 C40 B31 B35 -104.4(12) .
B40 C40 B31 B32 -1.3(11) .
B40 C40 B31 B36 38.2(8) .
B40 C40 B35 C39 59.9(11) .
B40 C40 B35 B31 102.6(10) .
B40 C40 B35 B39 -37.8(7) .
B40 C40 B35 B34 -1.4(11) .
B40 C40 B36 B31 -139.0(9) .
B40 C40 B36 B32 -100.6(9) .
B40 C40 B36 B37 -37.9(7) .
B40 C40 B39 B35 139.0(9) .
B40 C40 B39 B38 39.7(7) .
B40 C40 B39 B34 102.6(9) .
B40 B36 B37 B32 -135.9(8) .
B40 B36 B37 B38 -36.0(7) .
B40 B36 B37 B33 -98.4(8) .
B40 B39 B38 B37 34.9(7) .
B40 B39 B38 B33 98.2(9) .
B40 B39 B38 B34 136.3(10) .
B40 B39 B34 C39 57.7(11) .
B40 B39 B34 B35 97.7(10) .
B40 B39 B34 B38 -38.8(8) .
B40 B39 B34 B33 -2.2(12) .
B40 B37 B38 B39 -34.4(7) .
B40 B37 B38 B33 -136.4(9) .
B40 B37 B38 B34 -96.6(9) .
B40 B37 B33 C39 -61.9(9) .
B40 B37 B33 B32 -101.0(9) .
B40 B37 B33 B38 37.7(7) .
B40 B37 B33 B34 -0.5(10) .
B40 B38 B33 C39 62.3(9) .
B40 B38 B33 B32 -0.9(10) .
B40 B38 B33 B37 -38.2(7) .
B40 B38 B33 B34 98.2(9) .
B40 B38 B34 C39 -66.2(9) .
B40 B38 B34 B35 -3.7(10) .
B40 B38 B34 B39 37.4(8) .
B40 B38 B34 B33 -101.0(9) .
B11 C19 B12 B16 -36.8(7) .
B11 C19 B12 B17 -99.2(8) .
B11 C19 B12 B13 -138.5(7) .
B11 C19 B13 B17 -1.7(9) .
B11 C19 B13 B12 37.9(7) .
B11 C19 B13 B18 -64.4(9) .
B11 C19 B13 B14 -103.9(7) .
B11 C19 B15 C20 39.2(6) .
B11 C19 B15 B19 99.1(8) .
B11 C19 B15 B14 136.9(7) .
B11 C19 B14 B19 -0.7(9) .
B11 C19 B14 B18 61.4(9) .
B11 C19 B14 B13 100.5(7) .
B11 C19 B14 B15 -39.6(7) .
B11 C20 B16 B17 100.5(7) .
B11 C20 B16 B20 137.7(8) .
B11 C20 B16 B12 38.3(7) .
B11 C20 B20 B16 -39.2(7) .
B11 C20 B20 B17 -0.4(10) .
B11 C20 B20 B19 99.9(9) .
B11 C20 B20 B18 63.6(10) .
B11 C20 B19 B20 -103.7(9) .
B11 C20 B19 B18 -67.6(9) .
B11 C20 B19 B15 38.7(7) .
B11 C20 B19 B14 -3.2(10) .
B11 C20 B15 C19 -40.1(6) .
B11 C20 B15 B19 -136.8(9) .
B11 C20 B15 B14 -98.4(8) .
B11 B16 B17 B20 96.9(8) .
B11 B16 B17 B12 -39.5(7) .
B11 B16 B17 B18 60.6(9) .
B11 B16 B17 B13 -3.8(10) .
B11 B16 B20 C20 35.9(7) .
B11 B16 B20 B17 -100.7(8) .
B11 B16 B20 B19 -0.9(9) .
B11 B16 B20 B18 -64.5(9) .
B11 B16 B12 C19 36.2(7) .
B11 B16 B12 B17 135.2(9) .
B11 B16 B12 B13 100.4(9) .
B11 B12 B13 C19 -36.6(5) .
B11 B12 B13 B17 98.5(8) .
B11 B12 B13 B18 61.2(8) .
B11 B12 B13 B14 -3.4(8) .
B11 B15 B14 C19 37.3(6) .
B11 B15 B14 B19 -97.9(8) .
B11 B15 B14 B18 -63.0(8) .
B11 B15 B14 B13 0.2(8) .
B3 C9 B4 B5 -140.8(7) .
B3 C9 B4 B8 -38.7(6) .
B3 C9 B4 B9 -101.2(8) .
B3 C9 B5 C10 -62.1(8) .
B3 C9 B5 B4 36.4(6) .
B3 C9 B5 B1 -100.0(7) .
B3 C9 B5 B9 -1.6(8) .
B3 C9 B1 C10 66.2(8) .
B3 C9 B1 B6 1.2(9) .
B3 C9 B1 B5 105.1(7) .
B3 C9 B1 B2 -36.1(7) .
B3 C9 B2 B6 102.7(8) .
B3 C9 B2 B1 138.9(7) .
B3 C9 B2 B7 40.2(6) .
B3 B4 B5 C9 -36.0(6) .
B3 B4 B5 C10 62.4(8) .
B3 B4 B5 B1 1.4(8) .
B3 B4 B5 B9 100.1(8) .
B3 B4 B8 B10 -103.2(9) .
B3 B4 B8 B7 -37.7(7) .
B3 B4 B8 B9 -141.2(9) .
B3 B4 B9 C10 -65.0(9) .
B3 B4 B9 B10 -1.6(9) .
B3 B4 B9 B5 -103.3(8) .
B3 B4 B9 B8 34.1(7) .
B3 B2 B7 B10 99.0(8) .
B3 B2 B7 B6 136.4(8) .
B3 B2 B7 B8 36.8(7) .
B3 B7 B8 B10 138.7(8) .
B3 B7 B8 B4 36.8(7) .
B3 B7 B8 B9 101.1(8) .
B3 B8 B9 C10 64.7(8) .
B3 B8 B9 B10 103.9(9) .
B3 B8 B9 B4 -35.1(7) .
B3 B8 B9 B5 2.8(10) .
B13 C19 B12 B16 101.7(8) .
B13 C19 B12 B17 39.3(6) .
B13 C19 B12 B11 138.5(7) .
B13 C19 B11 C20 63.2(9) .
B13 C19 B11 B16 -0.6(10) .
B13 C19 B11 B12 -37.4(7) .
B13 C19 B11 B15 105.7(7) .
B13 C19 B15 C20 -60.7(8) .
B13 C19 B15 B19 -0.8(9) .
B13 C19 B15 B11 -99.9(8) .
B13 C19 B15 B14 37.0(7) .
B13 C19 B14 B19 -101.2(8) .
B13 C19 B14 B18 -39.2(6) .
B13 C19 B14 B15 -140.1(7) .
B13 B17 B20 C20 64.5(9) .
B13 B17 B20 B16 103.5(8) .
B13 B17 B20 B19 1.2(10) .
B13 B17 B20 B18 -36.9(7) .
B13 B17 B12 C19 -39.9(7) .
B13 B17 B12 B16 -141.0(9) .
B13 B17 B12 B11 -101.5(8) .
B13 B17 B18 B20 138.9(8) .
B13 B17 B18 B19 100.4(7) .
B13 B17 B18 B14 37.5(7) .
B13 B12 B11 C19 37.4(6) .
B13 B12 B11 C20 -62.4(8) .
B13 B12 B11 B16 -101.5(8) .
B13 B12 B11 B15 3.6(9) .
B13 B18 B14 C19 40.4(7) .
B13 B18 B14 B19 137.9(9) .
B13 B18 B14 B15 103.0(9) .
B23 C29 B25 C30 -57.8(8) .
B23 C29 B25 B21 -99.0(7) .
B23 C29 B25 B24 38.7(6) .
B23 C29 B25 B29 1.0(9) .
B23 C29 B22 B27 36.7(7) .
B23 C29 B22 B26 99.6(7) .
B23 C29 B22 B21 139.7(7) .
B23 C29 B21 C30 63.6(8) .
B23 C29 B21 B25 106.6(7) .
B23 C29 B21 B22 -36.7(7) .
B23 C29 B21 B26 2.9(9) .
B23 C29 B24 B25 -140.2(7) .
B23 C29 B24 B28 -35.9(6) .
B23 C29 B24 B29 -100.9(8) .
B23 B27 B22 C29 -36.1(6) .
B23 B27 B22 B26 -136.4(9) .
B23 B27 B22 B21 -99.5(8) .
B23 B27 B26 C30 -60.0(9) .
B23 B27 B26 B22 38.0(7) .
B23 B27 B26 B21 2.7(10) .
B23 B27 B26 B30 -99.3(8) .
B23 B27 B28 B24 37.7(6) .
B23 B27 B28 B30 137.9(8) .
B23 B27 B28 B29 100.0(7) .
B23 B27 B30 C30 62.3(8) .
B23 B27 B30 B26 99.3(7) .
B23 B27 B30 B28 -36.7(6) .
B23 B27 B30 B29 2.3(9) .
B23 B22 B26 C30 64.5(9) .
B23 B22 B26 B27 -38.7(7) .
B23 B22 B26 B21 101.2(8) .
B23 B22 B26 B30 0.9(10) .
B23 B22 B21 C29 35.5(5) .
B23 B22 B21 C30 -63.9(7) .
B23 B22 B21 B25 0.9(8) .
B23 B22 B21 B26 -100.1(7) .
B23 B28 B24 C29 35.6(6) .
B23 B28 B24 B25 100.8(8) .
B23 B28 B24 B29 137.7(8) .
B23 B28 B30 C30 -61.7(9) .
B23 B28 B30 B27 37.0(6) .
B23 B28 B30 B26 -1.5(9) .
B23 B28 B30 B29 -100.4(8) .
B23 B28 B29 C30 60.5(8) .
B23 B28 B29 B25 -2.1(9) .
B23 B28 B29 B24 -37.9(7) .
B23 B28 B29 B30 100.3(7) .
B23 B24 B29 C30 -60.8(9) .
B23 B24 B29 B25 -102.2(8) .
B23 B24 B29 B28 37.8(7) .
B23 B24 B29 B30 1.2(9) .
B7 B10 B6 C10 -136.5(7) .
B7 B10 B6 B1 -101.7(7) .
B7 B10 B6 B2 -37.3(6) .
B7 B10 B8 B4 103.1(8) .
B7 B10 B8 B3 38.6(7) .
B7 B10 B8 B9 140.0(8) .
B7 B10 B9 C10 99.8(8) .
B7 B10 B9 B4 1.2(9) .
B7 B10 B9 B5 64.3(8) .
B7 B10 B9 B8 -35.8(7) .
B7 B6 B1 C9 -1.1(10) .
B7 B6 B1 C10 -100.3(9) .
B7 B6 B1 B5 -65.2(9) .
B7 B6 B1 B2 36.7(7) .
B7 B6 B2 C9 -103.5(8) .
B7 B6 B2 B1 -138.9(8) .
B7 B6 B2 B3 -39.9(7) .
B7 B2 B3 C9 -136.4(7) .
B7 B2 B3 B4 -101.7(8) .
B7 B2 B3 B8 -37.0(7) .
B7 B3 B8 B10 -38.2(7) .
B7 B3 B8 B4 -139.6(8) .
B7 B3 B8 B9 -104.7(9) .
B7 B8 B9 C10 -2.0(9) .
B7 B8 B9 B10 37.2(6) .
B7 B8 B9 B4 -101.8(8) .
B7 B8 B9 B5 -63.9(8) .
B28 B27 B22 C29 2.1(9) .
B28 B27 B22 B26 -98.2(8) .
B28 B27 B22 B23 38.2(7) .
B28 B27 B22 B21 -61.3(8) .
B28 B27 B26 C30 1.6(8) .
B28 B27 B26 B22 99.5(7) .
B28 B27 B26 B21 64.3(8) .
B28 B27 B26 B30 -37.7(6) .
B28 B27 B23 C29 -99.0(8) .
B28 B27 B23 B22 -136.1(8) .
B28 B27 B23 B24 -37.9(7) .
B28 B27 B30 C30 99.0(7) .
B28 B27 B30 B26 136.0(7) .
B28 B27 B30 B29 39.1(7) .
B28 B23 B24 C29 -139.7(7) .
B28 B23 B24 B25 -103.3(7) .
B28 B23 B24 B29 -38.6(7) .
B28 B24 B29 C30 -98.6(8) .
B28 B24 B29 B25 -140.0(8) .
B28 B24 B29 B30 -36.6(7) .
B28 B30 B29 C30 134.0(8) .
B28 B30 B29 B25 99.9(8) .
B28 B30 B29 B24 36.8(7) .
B15 C19 B12 B16 -2.4(9) .
B15 C19 B12 B17 -64.7(8) .
B15 C19 B12 B11 34.4(7) .
B15 C19 B12 B13 -104.1(7) .
B15 C19 B11 C20 -42.5(7) .
B15 C19 B11 B16 -106.3(8) .
B15 C19 B11 B12 -143.0(7) .
B15 C19 B13 B17 63.6(9) .
B15 C19 B13 B12 103.2(7) .
B15 C19 B13 B18 0.8(9) .
B15 C19 B13 B14 -38.6(7) .
B15 C19 B14 B19 38.9(7) .
B15 C19 B14 B18 101.0(7) .
B15 C19 B14 B13 140.1(7) .
B15 C20 B16 B17 66.2(8) .
B15 C20 B16 B20 103.4(8) .
B15 C20 B16 B12 4.0(10) .
B15 C20 B16 B11 -34.3(7) .
B15 C20 B20 B16 -104.3(8) .
B15 C20 B20 B17 -65.5(10) .
B15 C20 B20 B19 34.9(7) .
B15 C20 B20 B18 -1.5(10) .
B15 C20 B19 B20 -142.4(8) .
B15 C20 B19 B18 -106.3(8) .
B15 C20 B19 B14 -41.9(7) .
B15 C20 B11 C19 41.4(6) .
B15 C20 B11 B16 143.1(8) .
B15 C20 B11 B12 104.3(8) .
B15 B19 B18 B17 -63.1(9) .
B15 B19 B18 B20 -100.9(9) .
B15 B19 B18 B13 0.0(11) .
B15 B19 B18 B14 37.2(8) .
B15 B19 B14 C19 -38.9(7) .
B15 B19 B14 B18 -140.8(9) .
B15 B19 B14 B13 -103.7(8) .
B36 C40 B31 C39 -100.3(9) .
B36 C40 B31 B35 -142.6(11) .
B36 C40 B31 B32 -39.4(8) .
B36 C40 B35 C39 -7.1(13) .
B36 C40 B35 B31 35.6(9) .
B36 C40 B35 B39 -104.8(11) .
B36 C40 B35 B34 -68.4(11) .
B36 C40 B40 B39 144.3(10) .
B36 C40 B40 B37 37.8(8) .
B36 C40 B40 B38 103.2(9) .
B36 C40 B39 B35 105.4(10) .
B36 C40 B39 B40 -33.5(8) .
B36 C40 B39 B38 6.2(11) .
B36 C40 B39 B34 69.0(10) .
B36 B31 B35 C39 98.0(8) .
B36 B31 B35 C40 -32.8(9) .
B36 B31 B35 B39 2.0(11) .
B36 B31 B35 B34 63.5(10) .
B36 B31 B32 C39 -133.8(8) .
B36 B31 B32 B37 -35.4(7) .
B36 B31 B32 B33 -100.1(8) .
B36 B32 B37 B40 -39.0(7) .
B36 B32 B37 B38 -100.6(9) .
B36 B32 B37 B33 -136.9(9) .
B36 B32 B33 C39 -97.8(8) .
B36 B32 B33 B37 37.9(7) .
B36 B32 B33 B38 0.4(10) .
B36 B32 B33 B34 -62.2(8) .
B36 B40 B39 C40 32.3(8) .
B36 B40 B39 B35 -2.3(11) .
B36 B40 B39 B38 -102.5(9) .
B36 B40 B39 B34 -63.3(11) .
B36 B40 B37 B32 39.6(7) .
B36 B40 B37 B38 138.9(8) .
B36 B40 B37 B33 100.9(8) .
B36 B40 B38 B39 103.2(9) .
B36 B40 B38 B37 -37.4(7) .
B36 B40 B38 B33 1.1(10) .
B36 B40 B38 B34 65.5(9) .
B36 B37 B38 B40 36.4(7) .
B36 B37 B38 B39 2.0(9) .
B36 B37 B38 B33 -100.0(8) .
B36 B37 B38 B34 -60.2(10) .
B36 B37 B33 C39 0.5(10) .
B36 B37 B33 B32 -38.6(8) .
B36 B37 B33 B38 100.1(9) .
B36 B37 B33 B34 61.9(9) .
B39 C40 B31 C39 3.0(11) .
B39 C40 B31 B35 -39.3(10) .
B39 C40 B31 B32 63.8(10) .
B39 C40 B31 B36 103.3(11) .
B39 C40 B35 C39 97.7(9) .
B39 C40 B35 B31 140.4(10) .
B39 C40 B35 B34 36.4(8) .
B39 C40 B40 B36 -144.3(10) .
B39 C40 B40 B37 -106.4(9) .
B39 C40 B40 B38 -41.1(8) .
B39 C40 B36 B31 -106.1(11) .
B39 C40 B36 B32 -67.8(10) .
B39 C40 B36 B40 32.9(8) .
B39 C40 B36 B37 -5.0(11) .
B39 B35 B34 C39 135.1(7) .
B39 B35 B34 B38 39.7(7) .
B39 B35 B34 B33 102.1(8) .
B39 B40 B36 C40 -32.9(8) .
B39 B40 B36 B31 3.6(11) .
B39 B40 B36 B32 65.6(10) .
B39 B40 B36 B37 104.6(9) .
B39 B40 B37 B32 -62.1(10) .
B39 B40 B37 B36 -101.8(9) .
B39 B40 B37 B38 37.2(8) .
B39 B40 B37 B33 -0.9(11) .
B39 B40 B38 B37 -140.6(9) .
B39 B40 B38 B33 -102.1(9) .
B39 B40 B38 B34 -37.7(7) .
B39 B38 B33 C39 0.9(10) .
B39 B38 B33 B32 -62.3(10) .
B39 B38 B33 B37 -99.6(9) .
B39 B38 B33 B34 36.8(8) .
B39 B38 B34 C39 -103.7(10) .
B39 B38 B34 B35 -41.2(9) .
B39 B38 B34 B33 -138.5(10) .
B37 B32 B36 C40 101.4(9) .
B37 B32 B36 B31 140.2(9) .
B37 B32 B36 B40 39.1(7) .
B37 B32 B33 C39 -135.7(8) .
B37 B32 B33 B38 -37.5(7) .
B37 B32 B33 B34 -100.1(8) .
B37 B40 B36 C40 -137.5(9) .
B37 B40 B36 B31 -101.0(9) .
B37 B40 B36 B32 -39.0(7) .
B37 B40 B39 C40 97.6(10) .
B37 B40 B39 B35 63.0(10) .
B37 B40 B39 B38 -37.2(8) .
B37 B40 B39 B34 1.9(12) .
B37 B40 B38 B39 140.6(9) .
B37 B40 B38 B33 38.5(7) .
B37 B40 B38 B34 102.9(8) .
B37 B38 B33 C39 100.5(8) .
B37 B38 B33 B32 37.3(7) .
B37 B38 B33 B34 136.5(9) .
B37 B38 B34 C39 -4.1(11) .
B37 B38 B34 B35 58.4(10) .
B37 B38 B34 B39 99.5(9) .
B37 B38 B34 B33 -38.9(8) .
B37 B33 B34 C39 -99.7(8) .
B37 B33 B34 B35 -65.4(9) .
B37 B33 B34 B39 1.6(11) .
B37 B33 B34 B38 38.9(8) .
B38 B40 B36 C40 -99.3(9) .
B38 B40 B36 B31 -62.8(10) .
B38 B40 B36 B32 -0.8(10) .
B38 B40 B36 B37 38.2(7) .
B38 B40 B39 C40 134.8(10) .
B38 B40 B39 B35 100.2(8) .
B38 B40 B39 B34 39.2(8) .
B38 B40 B37 B32 -99.3(8) .
B38 B40 B37 B36 -138.9(8) .
B38 B40 B37 B33 -38.0(7) .
B38 B39 B34 C39 96.5(9) .
B38 B39 B34 B35 136.5(9) .
B38 B39 B34 B33 36.7(8) .
B38 B37 B33 C39 -99.6(8) .
B38 B37 B33 B32 -138.8(9) .
B38 B37 B33 B34 -38.2(8) .
B38 B33 B34 C39 -138.6(9) .
B38 B33 B34 B35 -104.3(10) .
B38 B33 B34 B39 -37.2(8) .
B14 C19 B12 B16 66.9(8) .
B14 C19 B12 B17 4.5(9) .
B14 C19 B12 B11 103.7(7) .
B14 C19 B12 B13 -34.8(6) .
B14 C19 B11 C20 -1.3(10) .
B14 C19 B11 B16 -65.1(9) .
B14 C19 B11 B12 -101.8(7) .
B14 C19 B11 B15 41.2(7) .
B14 C19 B13 B17 102.2(8) .
B14 C19 B13 B12 141.8(7) .
B14 C19 B13 B18 39.4(7) .
B14 C19 B15 C20 -97.7(7) .
B14 C19 B15 B19 -37.8(7) .
B14 C19 B15 B11 -136.9(7) .
B14 B19 B18 B17 -100.3(8) .
B14 B19 B18 B20 -138.1(8) .
B14 B19 B18 B13 -37.2(7) .
B14 B19 B15 C19 37.1(7) .
B14 B19 B15 C20 134.6(9) .
B14 B19 B15 B11 98.1(8) .
B14 B18 B13 C19 -37.9(6) .
B14 B18 B13 B17 -137.6(9) .
B14 B18 B13 B12 -100.3(8) .
B8 B10 B6 C10 -97.8(7) .
B8 B10 B6 B1 -63.0(8) .
B8 B10 B6 B2 1.3(9) .
B8 B10 B6 B7 38.7(7) .
B8 B10 B7 B6 -136.0(8) .
B8 B10 B7 B2 -97.9(8) .
B8 B10 B7 B3 -36.2(6) .
B8 B10 B9 C10 135.5(8) .
B8 B10 B9 B4 37.0(7) .
B8 B10 B9 B5 100.0(8) .
B8 B4 B5 C9 -98.2(8) .
B8 B4 B5 C10 0.2(9) .
B8 B4 B5 B1 -60.8(8) .
B8 B4 B5 B9 37.9(7) .
B8 B4 B3 C9 135.1(7) .
B8 B4 B3 B2 99.1(8) .
B8 B4 B3 B7 36.0(7) .
B8 B4 B9 C10 -99.1(9) .
B8 B4 B9 B10 -35.7(7) .
B8 B4 B9 B5 -137.4(8) .
B8 B3 B7 B10 36.4(7) .
B8 B3 B7 B6 98.6(9) .
B8 B3 B7 B2 137.7(8) .
B21 C29 B25 C30 41.2(6) .
B21 C29 B25 B24 137.7(7) .
B21 C29 B25 B29 100.0(7) .
B21 C29 B22 B27 -103.0(8) .
B21 C29 B22 B26 -40.1(6) .
B21 C29 B22 B23 -139.7(7) .
B21 C29 B23 B27 -1.2(9) .
B21 C29 B23 B22 36.0(7) .
B21 C29 B23 B28 -66.5(8) .
B21 C29 B23 B24 -102.2(7) .
B21 C29 B24 B25 -37.8(6) .
B21 C29 B24 B23 102.4(7) .
B21 C29 B24 B28 66.5(8) .
B21 C29 B24 B29 1.5(9) .
B21 C30 B25 C29 -41.3(6) .
B21 C30 B25 B24 -99.7(8) .
B21 C30 B25 B29 -140.4(9) .
B21 C30 B26 B27 100.4(7) .
B21 C30 B26 B22 36.3(6) .
B21 C30 B26 B30 140.5(7) .
B21 C30 B30 B27 -0.5(9) .
B21 C30 B30 B26 -38.0(7) .
B21 C30 B30 B28 63.0(9) .
B21 C30 B30 B29 103.7(8) .
B21 C30 B29 B25 36.6(7) .
B21 C30 B29 B28 -66.3(9) .
B21 C30 B29 B24 -4.6(10) .
B21 C30 B29 B30 -105.8(9) .
B21 B25 B24 C29 36.6(5) .
B21 B25 B24 B23 1.0(8) .
B21 B25 B24 B28 -62.8(8) .
B21 B25 B24 B29 -100.0(7) .
B21 B25 B29 C30 -34.6(7) .
B21 B25 B29 B28 62.1(9) .
B21 B25 B29 B24 97.8(8) .
B21 B25 B29 B30 -0.6(9) .
B21 B22 B26 C30 -36.7(7) .
B21 B22 B26 B27 -139.9(8) .
B21 B22 B26 B30 -100.3(8) .
B21 B22 B23 C29 -35.9(5) .
B21 B22 B23 B27 103.1(8) .
B21 B22 B23 B28 62.8(8) .
B21 B22 B23 B24 -0.2(8) .
B21 B26 B30 C30 35.2(7) .
B21 B26 B30 B27 -101.2(8) .
B21 B26 B30 B28 -61.7(9) .
B21 B26 B30 B29 2.4(9) .
B33 C39 B31 C40 64.7(9) .
B33 C39 B31 B35 106.4(8) .
B33 C39 B31 B32 -36.2(7) .
B33 C39 B31 B36 4.7(9) .
B33 C39 B35 C40 -59.5(11) .
B33 C39 B35 B31 -102.7(8) .
B33 C39 B35 B39 0.6(10) .
B33 C39 B35 B34 38.7(8) .
B33 C39 B32 B31 141.7(8) .
B33 C39 B32 B36 101.2(8) .
B33 C39 B32 B37 39.6(7) .
B33 C39 B34 B35 -141.2(8) .
B33 C39 B34 B39 -99.2(8) .
B33 C39 B34 B38 -35.9(7) .
B33 B32 B36 C40 62.6(10) .
B33 B32 B36 B31 101.4(9) .
B33 B32 B36 B40 0.3(10) .
B33 B32 B36 B37 -38.8(8) .
B33 B32 B37 B40 97.9(9) .
B33 B32 B37 B36 136.9(9) .
B33 B32 B37 B38 36.3(8) .
B33 B37 B38 B40 136.4(9) .
B33 B37 B38 B39 102.0(9) .
B33 B37 B38 B34 39.8(8) .
B33 B38 B34 C39 34.8(7) .
B33 B38 B34 B35 97.3(9) .
B33 B38 B34 B39 138.5(10) .
B34 C39 B31 C40 -5.8(9) .
B34 C39 B31 B35 35.9(8) .
B34 C39 B31 B32 -106.7(8) .
B34 C39 B31 B36 -65.8(9) .
B34 C39 B35 C40 -98.2(11) .
B34 C39 B35 B31 -141.3(9) .
B34 C39 B35 B39 -38.0(7) .
B34 C39 B32 B31 101.5(8) .
B34 C39 B32 B36 61.0(10) .
B34 C39 B32 B37 -0.7(11) .
B34 C39 B32 B33 -40.2(8) .
B34 C39 B33 B32 139.3(8) .
B34 C39 B33 B37 99.9(8) .
B34 C39 B33 B38 36.3(7) .
B34 B35 B39 C40 -137.3(10) .
B34 B35 B39 B40 -101.2(9) .
B34 B35 B39 B38 -38.7(7) .
B34 B39 B38 B40 -136.3(10) .
B34 B39 B38 B37 -101.4(8) .
B34 B39 B38 B33 -38.1(8) .
B34 B38 B33 C39 -36.0(7) .
B34 B38 B33 B32 -99.1(9) .
B34 B38 B33 B37 -136.5(9) .
B24 C29 B25 C30 -96.5(7) .
B24 C29 B25 B21 -137.7(7) .
B24 C29 B25 B29 -37.7(6) .
B24 C29 B22 B27 -3.2(9) .
B24 C29 B22 B26 59.7(8) .
B24 C29 B22 B23 -39.9(7) .
B24 C29 B22 B21 99.8(7) .
B24 C29 B23 B27 101.0(8) .
B24 C29 B23 B22 138.3(7) .
B24 C29 B23 B28 35.7(6) .
B24 C29 B21 C30 -4.2(9) .
B24 C29 B21 B25 38.9(7) .
B24 C29 B21 B22 -104.5(7) .
B24 C29 B21 B26 -64.8(9) .
B24 B25 B21 C29 -35.6(5) .
B24 B25 B21 C30 95.7(7) .
B24 B25 B21 B22 -1.2(8) .
B24 B25 B21 B26 64.0(8) .
B24 B25 B29 C30 -132.3(9) .
B24 B25 B29 B28 -35.7(7) .
B24 B25 B29 B30 -98.3(8) .
B24 B23 B28 B27 137.8(8) .
B24 B23 B28 B30 100.2(8) .
B24 B23 B28 B29 37.2(7) .
B24 B28 B30 C30 2.0(9) .
B24 B28 B30 B27 100.6(8) .
B24 B28 B30 B26 62.1(9) .
B24 B28 B30 B29 -36.7(7) .
B24 B28 B29 C30 98.4(8) .
B24 B28 B29 B25 35.8(7) .
B24 B28 B29 B30 138.2(8) .
B9 C10 B10 B6 -139.7(8) .
B9 C10 B10 B7 -101.0(8) .
B9 C10 B10 B8 -38.7(7) .
B9 C10 B6 B10 37.1(6) .
B9 C10 B6 B1 -103.0(7) .
B9 C10 B6 B2 -64.6(8) .
B9 C10 B6 B7 -2.1(9) .
B9 C10 B5 C9 98.8(7) .
B9 C10 B5 B4 38.1(7) .
B9 C10 B5 B1 136.6(8) .
B9 C10 B1 C9 -1.7(9) .
B9 C10 B1 B6 101.0(8) .
B9 C10 B1 B5 -40.6(7) .
B9 C10 B1 B2 62.5(9) .
B9 B10 B6 C10 -34.9(6) .
B9 B10 B6 B1 -0.1(9) .
B9 B10 B6 B2 64.3(8) .
B9 B10 B6 B7 101.6(7) .
B9 B10 B7 B6 -100.1(8) .
B9 B10 B7 B2 -62.0(9) .
B9 B10 B7 B3 -0.4(9) .
B9 B10 B7 B8 35.9(7) .
B9 B10 B8 B4 -37.0(7) .
B9 B10 B8 B3 -101.5(8) .
B9 B10 B8 B7 -140.0(8) .
B9 B4 B5 C9 -136.1(7) .
B9 B4 B5 C10 -37.7(7) .
B9 B4 B5 B1 -98.7(7) .
B9 B4 B3 C9 100.6(7) .
B9 B4 B3 B2 64.6(8) .
B9 B4 B3 B7 1.4(9) .
B9 B4 B3 B8 -34.6(7) .
B9 B4 B8 B10 38.1(7) .
B9 B4 B8 B3 141.2(9) .
B9 B4 B8 B7 103.6(9) .
B9 B5 B1 C9 -98.8(7) .
B9 B5 B1 C10 37.1(6) .
B9 B5 B1 B6 1.3(8) .
B9 B5 B1 B2 -63.1(7) .
B30 C30 B25 C29 62.0(9) .
B30 C30 B25 B21 103.4(9) .
B30 C30 B25 B24 3.7(10) .
B30 C30 B25 B29 -37.0(8) .
B30 C30 B26 B27 -40.1(6) .
B30 C30 B26 B22 -104.2(8) .
B30 C30 B26 B21 -140.5(7) .
B30 C30 B21 C29 -63.4(8) .
B30 C30 B21 B25 -106.8(8) .
B30 C30 B21 B22 0.3(9) .
B30 C30 B21 B26 37.6(7) .
B30 C30 B29 B25 142.4(8) .
B30 C30 B29 B28 39.5(6) .
B30 C30 B29 B24 101.2(8) .
B30 B27 B22 C29 63.0(8) .
B30 B27 B22 B26 -37.3(7) .
B30 B27 B22 B23 99.1(8) .
B30 B27 B22 B21 -0.4(9) .
B30 B27 B26 C30 39.3(6) .
B30 B27 B26 B22 137.2(8) .
B30 B27 B26 B21 102.0(8) .
B30 B27 B23 C29 -62.6(8) .
B30 B27 B23 B22 -99.7(8) .
B30 B27 B23 B28 36.4(6) .
B30 B27 B23 B24 -1.5(9) .
B30 B27 B28 B23 -137.9(8) .
B30 B27 B28 B24 -100.2(8) .
B30 B27 B28 B29 -37.9(6) .
B30 B26 B21 C29 62.3(9) .
B30 B26 B21 C30 -35.7(7) .
B30 B26 B21 B25 -2.9(10) .
B30 B26 B21 B22 102.2(8) .
B30 B28 B24 C29 -65.0(9) .
B30 B28 B24 B25 0.2(10) .
B30 B28 B24 B23 -100.6(8) .
B30 B28 B24 B29 37.1(7) .
B30 B28 B29 C30 -39.8(6) .
B30 B28 B29 B25 -102.4(8) .
B30 B28 B29 B24 -138.2(8) .
B29 C30 B25 C29 99.0(8) .
B29 C30 B25 B21 140.4(9) .
B29 C30 B25 B24 40.7(7) .
B29 C30 B26 B27 -2.9(9) .
B29 C30 B26 B22 -67.0(8) .
B29 C30 B26 B21 -103.3(8) .
B29 C30 B26 B30 37.2(7) .
B29 C30 B21 C29 5.5(10) .
B29 C30 B21 B25 -37.8(8) .
B29 C30 B21 B22 69.2(9) .
B29 C30 B21 B26 106.6(10) .
B29 C30 B30 B27 -104.1(8) .
B29 C30 B30 B26 -141.7(8) .
B29 C30 B30 B28 -40.6(7) .
B29 B25 B21 C29 -97.5(7) .
B29 B25 B21 C30 33.8(7) .
B29 B25 B21 B22 -63.1(8) .
B29 B25 B21 B26 2.1(9) .
B29 B25 B24 C29 136.6(8) .
B29 B25 B24 B23 101.1(8) .
B29 B25 B24 B28 37.2(7) .
B29 B28 B24 C29 -102.1(8) .
B29 B28 B24 B25 -36.9(7) .
B29 B28 B24 B23 -137.7(8) .
B29 B28 B30 C30 38.7(7) .
B29 B28 B30 B27 137.4(8) .
B29 B28 B30 B26 98.9(8) .

loop_
_smtbx_masks_void_nr
_smtbx_masks_void_average_x
_smtbx_masks_void_average_y
_smtbx_masks_void_average_z
_smtbx_masks_void_volume
_smtbx_masks_void_count_electrons
1 -0.141 -0.841 -0.325 43982.1 9643.4
